data_7249348
loop_
_publ_author_name
'Li, Ying-Yu'
'Qiu, Qi-Ming'
'Fan, Si-Jie'
'Xu, Jian-Jie'
'Mou, Wen-Long'
'Hou, Chuan-Bing'
'Liu, Min'
'Yang, Yu-Ping'
'Dai, Li-Xiong'
'Han, Hong-Liang'
'Jin, Qiong-Hua'

_publ_section_title
;
 A series of rare-earth phosphine-oxygen complexes containing
 [PW12O40]3&#x2212; with highly efficient photocatalytic degradation of MB
;
_journal_issue 40
_journal_name_full CrystEngComm
_journal_page_first 5809
_journal_page_last 5819
_journal_paper_doi 10.1039/D4CE00851K
_journal_volume 26
_journal_year 2024
_chemical_formula_sum 'C42 H100 O60 P7 Tb W12'
_chemical_formula_weight 4147.12
_space_group_crystal_system triclinic
_space_group_IT_number 2
_space_group_name_Hall '-P 1'
_space_group_name_H-M_alt 'P -1'
_atom_sites_solution_hydrogens mixed
_audit_creation_method SHELXL-2019/2
_audit_update_record
;
2023-03-10 deposited with the CCDC.	2024-09-12 downloaded from the CCDC.
;
_cell_angle_alpha 79.203(2)
_cell_angle_beta 83.359(3)
_cell_angle_gamma 88.955(4)
_cell_formula_units_Z 2
_cell_length_a 15.7502(18)
_cell_length_b 16.1810(17)
_cell_length_c 21.056(3)
_cell_measurement_reflns_used 3949
_cell_measurement_temperature 293(2)
_cell_measurement_theta_max 27.272
_cell_measurement_theta_min 2.258
_cell_volume 5235.8(11)
_computing_structure_refinement 'SHELXL-2019/2 (Sheldrick, 2019)'
_diffrn_ambient_temperature 293(2)
_diffrn_measured_fraction_theta_full 0.976
_diffrn_measured_fraction_theta_max 0.976
_diffrn_measurement_device_type 'CCD area detector'
_diffrn_measurement_method 'phi and omega scans'
_diffrn_radiation_type MoK\a
_diffrn_radiation_wavelength 0.71073
_diffrn_reflns_av_R_equivalents 0.1401
_diffrn_reflns_av_unetI/netI 0.1917
_diffrn_reflns_Laue_measured_fraction_full 0.976
_diffrn_reflns_Laue_measured_fraction_max 0.976
_diffrn_reflns_limit_h_max 8
_diffrn_reflns_limit_h_min -18
_diffrn_reflns_limit_k_max 18
_diffrn_reflns_limit_k_min -19
_diffrn_reflns_limit_l_max 25
_diffrn_reflns_limit_l_min -25
_diffrn_reflns_number 26302
_diffrn_reflns_point_group_measured_fraction_full 0.976
_diffrn_reflns_point_group_measured_fraction_max 0.976
_diffrn_reflns_theta_full 25.019
_diffrn_reflns_theta_max 25.019
_diffrn_reflns_theta_min 1.830
_exptl_absorpt_coefficient_mu 13.980
_exptl_absorpt_correction_T_max 0.2450
_exptl_absorpt_correction_T_min 0.1022
_exptl_absorpt_correction_type multi-scan
_exptl_absorpt_process_details sadabs
_exptl_crystal_density_diffrn 2.631
_exptl_crystal_F_000 3780
_exptl_crystal_size_max 0.300
_exptl_crystal_size_mid 0.190
_exptl_crystal_size_min 0.140
_refine_diff_density_max 4.324
_refine_diff_density_min -6.076
_refine_diff_density_rms 0.574
_refine_ls_extinction_method none
_refine_ls_goodness_of_fit_ref 1.173
_refine_ls_hydrogen_treatment constr
_refine_ls_matrix_type full
_refine_ls_number_parameters 1021
_refine_ls_number_reflns 18049
_refine_ls_number_restraints 4429
_refine_ls_restrained_S_all 1.068
_refine_ls_R_factor_all 0.1799
_refine_ls_R_factor_gt 0.1018
_refine_ls_shift/su_max 0.000
_refine_ls_shift/su_mean 0.000
_refine_ls_structure_factor_coef Fsqd
_refine_ls_weighting_details 'w=1/[\s^2^(Fo^2^)+(0.0785P)^2^] where P=(Fo^2^+2Fc^2^)/3'
_refine_ls_weighting_scheme calc
_refine_ls_wR_factor_gt 0.2291
_refine_ls_wR_factor_ref 0.2516
_reflns_Friedel_coverage 0.000
_reflns_number_gt 8390
_reflns_number_total 18049
_reflns_threshold_expression 'I > 2\s(I)'
_cod_data_source_file d4ce00851k21.cif
_cod_data_source_block 221123d_sq
_cod_depositor_comments 'Adding full bibliography for 7249339--7249349.cif.'
_cod_original_cell_volume 5235.7(10)
_cod_database_code 7249348
_shelx_shelxl_version_number 2019/2
_shelx_space_group_comment
;
The symmetry employed for this shelxl refinement is uniquely defined
by the following loop, which should always be used as a source of
symmetry information in preference to the above space-group names.
They are only intended as comments.
;
_shelx_estimated_absorpt_t_min 0.102
_shelx_estimated_absorpt_t_max 0.245

loop_
_space_group_symop_operation_xyz
'x, y, z'
'-x, -y, -z'

loop_
_atom_site_label
_atom_site_type_symbol
_atom_site_fract_x
_atom_site_fract_y
_atom_site_fract_z
_atom_site_U_iso_or_equiv
_atom_site_adp_type
_atom_site_occupancy
_atom_site_site_symmetry_order
_atom_site_calc_flag
_atom_site_refinement_flags_posn
_atom_site_refinement_flags_adp
_atom_site_refinement_flags_occupancy
_atom_site_disorder_assembly
_atom_site_disorder_group
W1 W 0.11443(9) 0.40942(9) 0.33076(7) 0.0303(4) Uani 1 1 d . U . . .
W2 W 0.23707(10) 0.26092(10) 0.42878(7) 0.0366(4) Uani 1 1 d . U . . .
W3 W 0.30179(9) 0.06930(10) 0.37699(7) 0.0325(4) Uani 1 1 d . U . . .
W4 W 0.23464(9) 0.02090(9) 0.23225(7) 0.0295(4) Uani 1 1 d . U . . .
W5 W 0.11101(9) 0.16891(9) 0.13510(6) 0.0282(4) Uani 1 1 d . U . . .
W6 W 0.04840(9) 0.36128(9) 0.18563(6) 0.0296(4) Uani 1 1 d . U . . .
W7 W 0.26591(9) 0.40857(9) 0.19191(7) 0.0319(4) Uani 1 1 d . U . . .
W8 W 0.39173(9) 0.26263(10) 0.29053(7) 0.0367(4) Uani 1 1 d . U . . .
W9 W 0.32893(8) 0.21391(10) 0.14491(6) 0.0314(4) Uani 1 1 d . U . . .
W10 W 0.01897(8) 0.21794(9) 0.41878(6) 0.0274(4) Uani 1 1 d . U . . .
W11 W 0.08256(9) 0.02351(9) 0.37119(6) 0.0263(3) Uani 1 1 d . U . . .
W12 W -0.04293(8) 0.16756(9) 0.27324(7) 0.0267(4) Uani 1 1 d . U . . .
Tb1 Tb 0.68061(9) 0.71350(10) 0.26768(7) 0.0199(4) Uani 1 1 d . U . . .
O1 O 0.1444(18) 0.2590(17) 0.3417(10) 0.033(3) Uani 0.513(14) 1 d D U P A 1
O2 O 0.1926(19) 0.1197(9) 0.3073(13) 0.034(3) Uani 0.513(14) 1 d D U P A 1
O3 O 0.1012(14) 0.2237(18) 0.2358(12) 0.032(3) Uani 0.513(14) 1 d D U P A 1
O4 O 0.2578(12) 0.2595(17) 0.2427(12) 0.035(3) Uani 0.513(14) 1 d D U P A 1
O1' O 0.0907(13) 0.1733(18) 0.3205(13) 0.032(3) Uani 0.487(14) 1 d D U P A 2
O2' O 0.2050(18) 0.1698(18) 0.2228(11) 0.033(3) Uani 0.487(14) 1 d D U P A 2
O3' O 0.2479(14) 0.2068(19) 0.3276(12) 0.035(3) Uani 0.487(14) 1 d D U P A 2
O4' O 0.159(2) 0.3113(9) 0.2547(14) 0.034(3) Uani 0.487(14) 1 d D U P A 2
O5 O 0.1924(15) 0.3671(15) 0.3913(11) 0.045(3) Uani 1 1 d . U . . .
O6 O 0.2722(15) 0.1532(15) 0.4324(11) 0.044(3) Uani 1 1 d . U . . .
O7 O 0.3021(14) 0.0196(15) 0.3010(11) 0.040(3) Uani 1 1 d . U . . .
O8 O 0.1591(14) 0.0606(14) 0.1715(11) 0.039(3) Uani 1 1 d . U . . .
O9 O 0.0786(14) 0.2798(14) 0.1337(11) 0.039(3) Uani 1 1 d . U . . .
O10 O 0.0510(14) 0.4076(15) 0.2635(11) 0.039(3) Uani 1 1 d . U . . .
O11 O 0.2064(14) 0.4408(14) 0.2706(11) 0.039(3) Uani 1 1 d . U . . .
O12 O 0.3343(14) 0.2899(14) 0.3703(11) 0.040(3) Uani 1 1 d . U . . .
O13 O 0.3848(15) 0.1466(15) 0.3309(11) 0.045(3) Uani 1 1 d . U . . .
O14 O 0.3146(15) 0.1012(15) 0.1804(11) 0.043(3) Uani 1 1 d . U . . .
O15 O 0.2233(14) 0.2077(14) 0.1070(11) 0.039(3) Uani 1 1 d . U . . .
O16 O 0.1581(14) 0.4055(14) 0.1605(10) 0.036(3) Uani 1 1 d . U . . .
O17 O 0.3513(15) 0.3683(15) 0.2481(11) 0.042(3) Uani 1 1 d . U . . .
O18 O 0.3988(15) 0.2262(15) 0.2114(11) 0.043(3) Uani 1 1 d . U . . .
O19 O 0.3035(14) 0.3253(15) 0.1432(11) 0.039(3) Uani 1 1 d . U . . .
O20 O 0.0356(15) 0.3320(15) 0.3803(11) 0.042(3) Uani 1 1 d . U . . .
O21 O 0.1255(14) 0.2286(14) 0.4554(11) 0.040(3) Uani 1 1 d . U . . .
O22 O 0.1951(14) 0.0207(14) 0.4035(10) 0.036(3) Uani 1 1 d . U . . .
O23 O 0.1434(14) -0.0114(14) 0.2974(10) 0.033(3) Uani 1 1 d . U . . .
O24 O 0.0140(14) 0.1418(13) 0.1933(10) 0.033(3) Uani 1 1 d . U . . .
O25 O -0.0356(14) 0.2819(15) 0.2302(11) 0.041(3) Uani 1 1 d . U . . .
O26 O 0.0473(14) 0.1076(14) 0.4201(10) 0.036(3) Uani 1 1 d . U . . .
O27 O -0.0030(14) 0.0646(14) 0.3172(11) 0.037(3) Uani 1 1 d . U . . .
O28 O -0.0432(14) 0.2075(14) 0.3523(11) 0.038(3) Uani 1 1 d . U . . .
O29 O 0.0865(15) 0.5008(14) 0.3514(12) 0.046(6) Uani 1 1 d . U . . .
O30 O 0.2676(14) 0.2856(14) 0.4951(11) 0.039(5) Uani 1 1 d . U . . .
O31 O 0.3582(16) -0.0038(17) 0.4237(12) 0.056(6) Uani 1 1 d . U . . .
O32 O 0.2631(14) -0.0714(13) 0.2142(11) 0.038(5) Uani 1 1 d . U . . .
O33 O 0.0809(12) 0.1495(14) 0.0670(9) 0.027(5) Uani 1 1 d . U . . .
O34 O -0.0089(14) 0.4273(15) 0.1384(10) 0.040(5) Uani 1 1 d . U . . .
O35 O 0.3109(17) 0.4979(17) 0.1472(13) 0.061(6) Uani 1 1 d . U . . .
O36 O 0.4907(14) 0.2890(17) 0.2956(12) 0.052(6) Uani 1 1 d . U . . .
O37 O 0.4001(15) 0.2152(15) 0.0813(11) 0.042(6) Uani 1 1 d . U . . .
O38 O -0.0568(14) 0.2174(14) 0.4817(11) 0.040(5) Uani 1 1 d . U . . .
O39 O 0.0352(15) -0.0651(14) 0.4133(10) 0.040(5) Uani 1 1 d . U . . .
O40 O -0.1454(14) 0.1450(14) 0.2707(12) 0.041(5) Uani 1 1 d . U . . .
O41 O 0.7005(14) 0.8184(14) 0.1725(11) 0.039(3) Uani 1 1 d . U . . .
O42 O 0.8368(13) 0.8925(13) 0.1110(9) 0.048(4) Uani 1 1 d D U . . .
O43 O 0.6835(12) 0.9096(13) 0.0703(8) 0.046(4) Uani 1 1 d D U . . .
O44 O 0.7000(14) 0.6243(14) 0.1880(10) 0.037(3) Uani 1 1 d . U . . .
O45 O 0.7797(12) 0.5648(13) 0.0987(9) 0.042(4) Uani 1 1 d D U . . .
O46 O 0.6185(13) 0.5672(12) 0.1069(9) 0.046(4) Uani 1 1 d D U . . .
O47 O 0.8285(14) 0.7201(14) 0.2409(11) 0.039(3) Uani 1 1 d . U . . .
O48 O 0.9507(11) 0.7039(12) 0.1573(10) 0.048(4) Uani 1 1 d D U . . .
O49 O 0.9779(14) 0.6827(13) 0.2791(9) 0.051(4) Uani 1 1 d D U . . .
O50 O 0.7207(14) 0.5826(14) 0.3261(11) 0.036(3) Uani 1 1 d . U . . .
O51 O 0.7592(13) 0.4629(12) 0.4109(7) 0.050(4) Uani 1 1 d D U . . .
O52 O 0.7287(14) 0.4352(9) 0.3034(9) 0.040(4) Uani 1 1 d D U . . .
O53 O 0.5476(14) 0.7090(14) 0.2323(10) 0.033(3) Uani 1 1 d . U . . .
O54 O 0.4729(11) 0.7182(14) 0.1332(9) 0.041(4) Uani 1 1 d D U . . .
O55 O 0.3826(14) 0.7249(10) 0.2416(9) 0.042(4) Uani 1 1 d D U . . .
O56 O 0.6179(13) 0.8399(14) 0.2906(10) 0.031(3) Uani 1 1 d . U . . .
O57 O 0.5332(13) 0.9507(11) 0.3420(8) 0.033(4) Uani 1 1 d D U . . .
O58 O 0.6098(14) 0.9843(9) 0.2321(9) 0.037(4) Uani 1 1 d D U . . .
O59 O 0.7403(15) 0.7461(10) 0.3602(9) 0.042(5) Uani 1 1 d . U . . .
H59A H 0.715168 0.724787 0.397931 0.050 Uiso 1 1 d DR U . . .
H59B H 0.791707 0.729847 0.351481 0.050 Uiso 1 1 d R U . . .
O60 O 0.5784(13) 0.6698(14) 0.3666(9) 0.036(5) Uani 1 1 d . U . . .
H60A H 0.533370 0.650643 0.354664 0.054 Uiso 1 1 d R U . . .
H60C H 0.565391 0.712702 0.384324 0.054 Uiso 1 1 d R U . . .
P1 P 0.1745(5) 0.2155(5) 0.2816(4) 0.0204(13) Uani 1 1 d D U . . .
P2 P 0.7471(6) 0.8486(6) 0.1093(4) 0.036(2) Uani 1 1 d . U . . .
P4 P 0.9109(6) 0.6723(6) 0.2308(5) 0.038(2) Uani 1 1 d . U . . .
P5 P 0.7663(6) 0.5032(6) 0.3370(5) 0.035(2) Uani 1 1 d . U . . .
P6 P 0.4727(6) 0.7470(6) 0.2010(4) 0.0299(19) Uani 1 1 d . U . . .
P3 P 0.7000(6) 0.6164(6) 0.1188(4) 0.033(2) Uani 1 1 d . U . . .
P7 P 0.5608(6) 0.9117(6) 0.2814(4) 0.0279(18) Uani 1 1 d . U . . .
C1 C 0.7802(4) 0.7669(4) 0.0626(3) 0.041(4) Uani 1 1 d DG U . . .
H1A H 0.800374 0.791975 0.018032 0.049 Uiso 1 1 calc R U . . .
H1B H 0.825987 0.733727 0.081598 0.049 Uiso 1 1 calc R U . . .
C2 C 0.7015(5) 0.7112(4) 0.0648(3) 0.041(4) Uani 1 1 d DG U . . .
H2A H 0.698430 0.699784 0.021477 0.049 Uiso 1 1 calc R U . . .
H2B H 0.650644 0.742564 0.076110 0.049 Uiso 1 1 calc R U . . .
C3 C 0.8503(5) 0.9727(4) 0.1357(4) 0.057(5) Uani 1 1 d DG U . . .
H3 H 0.811802 1.017342 0.118364 0.068 Uiso 1 1 calc R U . . .
C4 C 0.9443(5) 0.9958(5) 0.1121(5) 0.106(12) Uani 1 1 d DG U . . .
H4A H 0.958224 1.046674 0.125936 0.159 Uiso 1 1 calc R U . . .
H4B H 0.980395 0.951108 0.130073 0.159 Uiso 1 1 calc R U . . .
H4C H 0.953171 1.004146 0.065417 0.159 Uiso 1 1 calc R U . . .
C5 C 0.8347(5) 0.9499(4) 0.2097(4) 0.071(8) Uani 1 1 d DG U . . .
H5A H 0.842548 0.998903 0.227935 0.106 Uiso 1 1 calc R U . . .
H5B H 0.777341 0.929200 0.222508 0.106 Uiso 1 1 calc R U . . .
H5C H 0.874350 0.907134 0.225184 0.106 Uiso 1 1 calc R U . . .
C6 C 0.6928(6) 0.9398(5) 0.0016(3) 0.044(5) Uani 1 1 d DG U . . .
H6 H 0.713949 0.893046 -0.019372 0.053 Uiso 1 1 calc R U . . .
C7 C 0.7596(6) 1.0099(5) -0.0172(4) 0.063(8) Uani 1 1 d DG U . . .
H7A H 0.764930 1.029431 -0.063449 0.095 Uiso 1 1 calc R U . . .
H7B H 0.742125 1.055609 0.004494 0.095 Uiso 1 1 calc R U . . .
H7C H 0.813618 0.988739 -0.004503 0.095 Uiso 1 1 calc R U . . .
C8 C 0.6053(6) 0.9642(5) -0.0204(4) 0.070(10) Uani 1 1 d DG U . . .
H8A H 0.611377 0.984554 -0.066510 0.105 Uiso 1 1 calc R U . . .
H8B H 0.568305 0.915880 -0.009963 0.105 Uiso 1 1 calc R U . . .
H8C H 0.581082 1.007554 0.001593 0.105 Uiso 1 1 calc R U . . .
C9 C 0.8011(6) 0.5521(5) 0.0317(4) 0.048(5) Uani 1 1 d DG U . . .
H9 H 0.766756 0.590766 0.003496 0.057 Uiso 1 1 calc R U . . .
C10 C 0.8952(6) 0.5733(6) 0.0106(4) 0.073(10) Uani 1 1 d DG U . . .
H10A H 0.909868 0.565096 -0.033349 0.110 Uiso 1 1 calc R U . . .
H10B H 0.905360 0.630899 0.012918 0.110 Uiso 1 1 calc R U . . .
H10C H 0.929640 0.537249 0.038831 0.110 Uiso 1 1 calc R U . . .
C11 C 0.7776(6) 0.4621(5) 0.0282(4) 0.087(9) Uani 1 1 d DG U . . .
H11A H 0.791387 0.453061 -0.015606 0.130 Uiso 1 1 calc R U . . .
H11B H 0.809182 0.423395 0.056875 0.130 Uiso 1 1 calc R U . . .
H11C H 0.717483 0.453348 0.041025 0.130 Uiso 1 1 calc R U . . .
C12 C 0.5905(5) 0.4835(4) 0.1433(4) 0.050(5) Uani 1 1 d DG U . . .
H12 H 0.640807 0.448887 0.152988 0.060 Uiso 1 1 calc R U . . .
C13 C 0.5382(5) 0.4942(4) 0.2069(4) 0.057(7) Uani 1 1 d DG U . . .
H13A H 0.519616 0.440038 0.231174 0.085 Uiso 1 1 calc R U . . .
H13B H 0.572897 0.520614 0.232092 0.085 Uiso 1 1 calc R U . . .
H13C H 0.489343 0.528656 0.197546 0.085 Uiso 1 1 calc DR U . . .
C14 C 0.5390(6) 0.4431(5) 0.0997(5) 0.069(9) Uani 1 1 d DG U . . .
H14A H 0.519813 0.388266 0.122160 0.103 Uiso 1 1 calc R U . . .
H14B H 0.490472 0.477617 0.089289 0.103 Uiso 1 1 calc R U . . .
H14C H 0.574412 0.438091 0.060327 0.103 Uiso 1 1 calc R U . . .
C15 C 0.9010(4) 0.5580(4) 0.2381(4) 0.042(4) Uani 1 1 d DG U . . .
H15A H 0.857861 0.546099 0.211591 0.051 Uiso 1 1 calc R U . . .
H15B H 0.954910 0.535641 0.221526 0.051 Uiso 1 1 calc R U . . .
C16 C 0.8765(5) 0.5139(4) 0.3085(4) 0.044(4) Uani 1 1 d DG U . . .
H16A H 0.899357 0.549081 0.335031 0.053 Uiso 1 1 d DR U . . .
H16B H 0.903716 0.459339 0.317393 0.053 Uiso 1 1 d R U . . .
C17 C 1.0422(4) 0.7143(6) 0.1399(5) 0.057(5) Uani 1 1 d DG U . . .
H17 H 1.066319 0.739372 0.172818 0.068 Uiso 1 1 calc R U . . .
C18 C 1.0829(5) 0.6284(6) 0.1376(5) 0.082(9) Uani 1 1 d DG U . . .
H18A H 1.143452 0.635113 0.126087 0.124 Uiso 1 1 calc R U . . .
H18B H 1.071800 0.592674 0.179562 0.124 Uiso 1 1 calc R U . . .
H18C H 1.058933 0.603424 0.105741 0.124 Uiso 1 1 calc R U . . .
C19 C 1.0570(5) 0.7741(6) 0.0740(5) 0.109(12) Uani 1 1 d DG U . . .
H19A H 1.117311 0.782009 0.061421 0.163 Uiso 1 1 calc R U . . .
H19B H 1.032244 0.750426 0.041852 0.163 Uiso 1 1 calc R U . . .
H19C H 1.030844 0.827382 0.077447 0.163 Uiso 1 1 calc R U . . .
C20 C 0.9775(5) 0.7495(5) 0.3155(4) 0.049(5) Uani 1 1 d DG U . . .
H20 H 0.925512 0.782612 0.309003 0.059 Uiso 1 1 calc R U . . .
C21 C 1.0546(5) 0.8074(6) 0.2906(5) 0.078(9) Uani 1 1 d DG U . . .
H21A H 1.053532 0.851649 0.315295 0.117 Uiso 1 1 calc R U . . .
H21B H 1.106282 0.775617 0.295271 0.117 Uiso 1 1 calc R U . . .
H21C H 1.052307 0.831296 0.245484 0.117 Uiso 1 1 calc R U . . .
C22 C 0.9753(5) 0.7123(6) 0.3877(5) 0.090(10) Uani 1 1 d DG U . . .
H22A H 1.032524 0.700825 0.398254 0.135 Uiso 1 1 calc R U . . .
H22B H 0.942733 0.660994 0.397526 0.135 Uiso 1 1 calc DR U . . .
H22C H 0.949155 0.751691 0.412815 0.135 Uiso 1 1 calc R U . . .
C23 C 0.7805(6) 0.4930(5) 0.4671(4) 0.050(5) Uani 1 1 d DG U . . .
H23 H 0.828929 0.460882 0.484052 0.060 Uiso 1 1 calc R U . . .
C24 C 0.8032(6) 0.5866(5) 0.4514(4) 0.094(8) Uani 1 1 d DG U . . .
H24A H 0.817836 0.603791 0.405310 0.141 Uiso 1 1 calc DR U . . .
H24B H 0.851082 0.596325 0.473512 0.141 Uiso 1 1 calc DR U . . .
H24C H 0.755133 0.618587 0.465564 0.141 Uiso 1 1 calc DR U . . .
C25 C 0.7032(7) 0.4816(6) 0.5199(4) 0.088(11) Uani 1 1 d DG U . . .
H25A H 0.717605 0.501797 0.557383 0.131 Uiso 1 1 calc R U . . .
H25B H 0.655553 0.512881 0.503319 0.131 Uiso 1 1 calc R U . . .
H25C H 0.688284 0.423062 0.531944 0.131 Uiso 1 1 calc R U . . .
C26 C 0.7640(6) 0.3494(4) 0.3015(4) 0.046(5) Uani 1 1 d DG U . . .
H26 H 0.824922 0.347973 0.307125 0.055 Uiso 1 1 calc R U . . .
C27 C 0.7511(6) 0.3311(4) 0.2347(5) 0.067(10) Uani 1 1 d DG U . . .
H27A H 0.772901 0.276226 0.230988 0.100 Uiso 1 1 calc R U . . .
H27B H 0.691241 0.333106 0.229680 0.100 Uiso 1 1 calc R U . . .
H27C H 0.781043 0.372526 0.201412 0.100 Uiso 1 1 calc R U . . .
C28 C 0.7140(7) 0.2878(5) 0.3564(5) 0.067(9) Uani 1 1 d DG U . . .
H28A H 0.735519 0.231902 0.356289 0.101 Uiso 1 1 calc R U . . .
H28B H 0.720652 0.303319 0.397401 0.101 Uiso 1 1 calc R U . . .
H28C H 0.654612 0.289445 0.350070 0.101 Uiso 1 1 calc R U . . .
C29 C 0.4694(4) 0.8570(5) 0.1901(3) 0.034(4) Uani 1 1 d DG U . . .
H29A H 0.520279 0.879346 0.162128 0.040 Uiso 1 1 calc R U . . .
H29B H 0.420515 0.876390 0.167393 0.040 Uiso 1 1 calc R U . . .
C30 C 0.4638(5) 0.8945(5) 0.2524(4) 0.034(4) Uani 1 1 d DG U . . .
H30A H 0.428986 0.857239 0.286616 0.040 Uiso 1 1 calc R U . . .
H30B H 0.434002 0.947843 0.244547 0.040 Uiso 1 1 calc R U . . .
C31 C 0.4250(5) 0.7393(5) 0.0833(4) 0.047(5) Uani 1 1 d DG U . . .
H31 H 0.446525 0.794786 0.060723 0.057 Uiso 1 1 calc R U . . .
C32 C 0.4411(6) 0.6831(6) 0.0322(4) 0.075(9) Uani 1 1 d DG U . . .
H32A H 0.405475 0.700980 -0.001890 0.112 Uiso 1 1 calc R U . . .
H32B H 0.500039 0.687351 0.014159 0.112 Uiso 1 1 calc R U . . .
H32C H 0.427841 0.625795 0.052159 0.112 Uiso 1 1 calc R U . . .
C33 C 0.3300(5) 0.7530(6) 0.1022(5) 0.071(8) Uani 1 1 d DG U . . .
H33A H 0.298221 0.704684 0.097919 0.106 Uiso 1 1 calc DR U . . .
H33B H 0.310943 0.801875 0.074102 0.106 Uiso 1 1 calc R U . . .
H33C H 0.321013 0.761187 0.146486 0.106 Uiso 1 1 calc R U . . .
C34 C 0.3345(5) 0.6435(6) 0.2596(4) 0.048(5) Uani 1 1 d DG U . . .
H34 H 0.274997 0.654370 0.275224 0.058 Uiso 1 1 calc R U . . .
C35 C 0.3367(5) 0.6041(6) 0.1992(5) 0.081(7) Uani 1 1 d DG U . . .
H35A H 0.281190 0.608021 0.184248 0.121 Uiso 1 1 calc DR U . . .
H35B H 0.352700 0.545986 0.209572 0.121 Uiso 1 1 calc DR U . . .
H35C H 0.377704 0.633352 0.165554 0.121 Uiso 1 1 calc DR U . . .
C36 C 0.3759(5) 0.5874(5) 0.3141(4) 0.057(8) Uani 1 1 d DG U . . .
H36A H 0.345861 0.534756 0.326380 0.086 Uiso 1 1 calc R U . . .
H36B H 0.434493 0.577541 0.299199 0.086 Uiso 1 1 calc R U . . .
H36C H 0.373509 0.614729 0.351018 0.086 Uiso 1 1 calc R U . . .
C37 C 0.5913(6) 0.9565(5) 0.3913(4) 0.038(5) Uani 1 1 d DG U . . .
H37 H 0.650694 0.951662 0.372568 0.045 Uiso 1 1 calc R U . . .
C38 C 0.5690(6) 0.8828(6) 0.4476(4) 0.047(7) Uani 1 1 d DG U . . .
H38A H 0.605458 0.884188 0.480918 0.070 Uiso 1 1 calc R U . . .
H38B H 0.510437 0.887166 0.465200 0.070 Uiso 1 1 calc R U . . .
H38C H 0.577151 0.830788 0.432045 0.070 Uiso 1 1 calc R U . . .
C39 C 0.5778(7) 1.0418(6) 0.4119(5) 0.057(8) Uani 1 1 d DG U . . .
H39A H 0.615106 1.046782 0.444020 0.086 Uiso 1 1 calc R U . . .
H39B H 0.590353 1.085912 0.374735 0.086 Uiso 1 1 calc R U . . .
H39C H 0.519495 1.046396 0.430059 0.086 Uiso 1 1 calc R U . . .
C40 C 0.5711(6) 1.0732(4) 0.2128(4) 0.040(5) Uani 1 1 d DG U . . .
H40 H 0.516499 1.079234 0.239043 0.048 Uiso 1 1 calc R U . . .
C41 C 0.6391(6) 1.1329(5) 0.2248(5) 0.063(8) Uani 1 1 d DG U . . .
H41A H 0.643284 1.125602 0.270641 0.094 Uiso 1 1 calc R U . . .
H41B H 0.693230 1.120740 0.202586 0.094 Uiso 1 1 calc R U . . .
H41C H 0.623385 1.189962 0.208697 0.094 Uiso 1 1 calc R U . . .
C42 C 0.5599(6) 1.0805(5) 0.1409(4) 0.056(8) Uani 1 1 d DG U . . .
H42A H 0.516645 1.041704 0.136288 0.084 Uiso 1 1 calc R U . . .
H42B H 0.543158 1.136810 0.123587 0.084 Uiso 1 1 calc R U . . .
H42C H 0.613003 1.067589 0.117476 0.084 Uiso 1 1 calc R U . . .

loop_
_atom_site_aniso_label
_atom_site_aniso_U_11
_atom_site_aniso_U_22
_atom_site_aniso_U_33
_atom_site_aniso_U_23
_atom_site_aniso_U_13
_atom_site_aniso_U_12
W1 0.0308(9) 0.0361(9) 0.0247(8) -0.0060(7) -0.0030(6) -0.0110(7)
W2 0.0423(10) 0.0574(11) 0.0108(8) -0.0055(7) -0.0040(6) -0.0244(8)
W3 0.0257(9) 0.0520(10) 0.0169(8) 0.0000(7) -0.0012(6) -0.0012(7)
W4 0.0195(8) 0.0431(9) 0.0262(8) -0.0088(7) 0.0014(6) -0.0038(7)
W5 0.0310(9) 0.0456(9) 0.0073(7) -0.0034(6) 0.0009(6) -0.0178(7)
W6 0.0262(9) 0.0426(9) 0.0151(8) 0.0043(7) 0.0033(6) -0.0029(7)
W7 0.0241(9) 0.0400(9) 0.0268(9) 0.0044(7) 0.0043(6) -0.0254(7)
W8 0.0130(8) 0.0626(11) 0.0344(9) -0.0101(8) 0.0033(6) -0.0244(7)
W9 0.0138(8) 0.0623(11) 0.0150(8) -0.0046(7) 0.0093(6) -0.0131(7)
W10 0.0170(8) 0.0517(10) 0.0106(7) -0.0037(7) 0.0081(5) -0.0113(7)
W11 0.0197(8) 0.0379(9) 0.0168(8) 0.0043(6) 0.0036(6) -0.0150(6)
W12 0.0093(8) 0.0435(9) 0.0257(8) -0.0059(7) 0.0061(6) -0.0170(6)
Tb1 0.0118(8) 0.0370(9) 0.0089(8) -0.0015(7) 0.0050(6) -0.0124(7)
O1 0.026(5) 0.048(5) 0.024(5) -0.002(5) 0.000(5) -0.015(5)
O2 0.027(5) 0.049(5) 0.023(5) -0.003(5) 0.002(5) -0.011(5)
O3 0.025(5) 0.046(5) 0.022(5) -0.003(5) 0.003(5) -0.012(5)
O4 0.027(5) 0.051(5) 0.026(5) -0.004(5) 0.002(5) -0.012(5)
O1' 0.025(5) 0.047(5) 0.022(5) -0.004(5) 0.003(5) -0.011(5)
O2' 0.025(5) 0.048(5) 0.023(5) -0.002(5) 0.003(5) -0.012(5)
O3' 0.028(5) 0.051(5) 0.023(5) -0.005(5) 0.005(5) -0.015(5)
O4' 0.028(5) 0.048(5) 0.024(5) -0.003(5) 0.004(5) -0.014(5)
O5 0.034(5) 0.057(5) 0.037(5) 0.004(5) 0.002(5) -0.015(5)
O6 0.040(5) 0.057(5) 0.029(5) -0.001(5) 0.012(5) -0.010(5)
O7 0.031(5) 0.059(5) 0.027(5) -0.006(5) 0.004(5) -0.011(5)
O8 0.029(5) 0.053(5) 0.032(5) 0.002(5) 0.000(5) -0.011(5)
O9 0.033(5) 0.052(5) 0.026(5) -0.002(5) 0.018(5) -0.010(5)
O10 0.030(5) 0.055(5) 0.028(5) -0.003(5) 0.003(5) -0.016(5)
O11 0.033(5) 0.051(5) 0.031(5) -0.008(5) 0.005(5) -0.016(5)
O12 0.034(5) 0.050(5) 0.033(5) -0.005(5) 0.011(5) -0.013(5)
O13 0.037(5) 0.062(5) 0.031(5) -0.003(5) 0.009(5) -0.016(5)
O14 0.034(5) 0.058(5) 0.033(5) 0.004(5) -0.002(5) -0.018(5)
O15 0.027(5) 0.052(5) 0.029(5) 0.011(5) -0.001(5) -0.013(5)
O16 0.027(5) 0.052(5) 0.025(5) -0.001(5) 0.006(5) -0.013(5)
O17 0.033(5) 0.059(5) 0.033(5) -0.006(5) 0.002(5) -0.012(5)
O18 0.035(5) 0.061(5) 0.030(5) -0.004(5) 0.000(5) -0.012(5)
O19 0.031(5) 0.055(5) 0.027(5) -0.001(5) 0.000(5) -0.008(5)
O20 0.035(5) 0.056(5) 0.031(5) 0.006(5) 0.001(5) -0.018(5)
O21 0.028(5) 0.053(5) 0.030(5) 0.008(5) 0.006(5) -0.017(5)
O22 0.027(5) 0.055(5) 0.023(5) -0.001(5) 0.005(5) -0.010(5)
O23 0.029(5) 0.048(5) 0.023(5) -0.010(5) 0.003(5) -0.011(5)
O24 0.030(5) 0.040(5) 0.027(5) -0.008(5) 0.011(5) -0.009(5)
O25 0.033(5) 0.053(5) 0.031(5) -0.001(5) 0.015(5) -0.016(5)
O26 0.032(5) 0.052(5) 0.022(5) -0.002(5) 0.001(5) -0.008(5)
O27 0.031(5) 0.049(5) 0.028(5) -0.001(5) -0.001(5) -0.005(5)
O28 0.035(5) 0.052(5) 0.027(5) -0.006(5) -0.002(5) -0.011(5)
O29 0.045(12) 0.030(11) 0.052(13) -0.001(10) 0.020(11) 0.004(10)
O30 0.033(10) 0.057(11) 0.029(10) -0.009(9) -0.009(9) -0.018(9)
O31 0.044(13) 0.083(14) 0.027(12) 0.023(11) -0.003(10) -0.004(12)
O32 0.026(11) 0.036(11) 0.047(12) -0.002(10) 0.013(10) 0.003(10)
O33 0.017(10) 0.057(12) 0.007(9) -0.004(9) -0.001(8) -0.012(9)
O34 0.036(12) 0.068(13) 0.011(10) 0.007(10) -0.004(9) -0.009(11)
O35 0.057(10) 0.065(10) 0.050(10) 0.014(9) 0.002(9) -0.029(9)
O36 0.017(11) 0.083(13) 0.052(12) -0.010(11) 0.013(10) -0.037(10)
O37 0.033(8) 0.053(9) 0.030(8) 0.011(7) 0.010(7) -0.003(7)
O38 0.029(8) 0.051(9) 0.030(8) 0.009(7) 0.012(7) -0.001(7)
O39 0.052(11) 0.039(10) 0.021(10) 0.005(9) 0.016(9) -0.014(9)
O40 0.017(10) 0.052(11) 0.053(11) -0.007(9) 0.005(9) -0.023(9)
O41 0.032(5) 0.054(5) 0.028(5) -0.007(5) 0.007(5) -0.014(5)
O42 0.039(7) 0.062(7) 0.038(7) -0.004(7) 0.013(6) -0.020(7)
O43 0.043(7) 0.061(7) 0.027(7) -0.001(7) 0.012(7) -0.008(7)
O44 0.031(5) 0.052(5) 0.027(5) -0.010(5) 0.002(5) -0.013(5)
O45 0.039(7) 0.056(7) 0.030(7) -0.010(6) 0.007(6) -0.010(7)
O46 0.045(7) 0.059(7) 0.033(7) -0.013(7) 0.005(7) -0.012(7)
O47 0.027(6) 0.053(6) 0.032(5) -0.004(5) 0.007(5) -0.009(5)
O48 0.032(7) 0.064(7) 0.042(7) -0.003(7) 0.016(7) -0.011(7)
O49 0.039(7) 0.062(8) 0.053(7) -0.014(7) 0.001(7) -0.020(7)
O50 0.030(6) 0.044(6) 0.033(6) -0.005(6) 0.005(6) -0.009(6)
O51 0.048(8) 0.060(8) 0.039(8) -0.005(7) -0.002(7) -0.010(7)
O52 0.032(7) 0.051(7) 0.036(7) -0.008(7) -0.006(7) -0.010(7)
O53 0.026(6) 0.050(6) 0.026(6) -0.012(5) 0.002(5) -0.013(5)
O54 0.036(7) 0.058(7) 0.031(7) -0.014(6) 0.003(6) -0.019(7)
O55 0.029(7) 0.058(7) 0.037(7) -0.011(7) 0.008(7) -0.017(7)
O56 0.026(6) 0.047(6) 0.021(6) -0.014(6) 0.004(5) -0.006(6)
O57 0.029(8) 0.053(8) 0.023(7) -0.025(7) 0.000(6) 0.001(7)
O58 0.033(7) 0.050(7) 0.030(7) -0.011(6) 0.000(6) -0.011(6)
O59 0.044(11) 0.060(11) 0.025(10) -0.014(9) -0.003(9) -0.011(10)
O60 0.031(11) 0.059(12) 0.011(10) -0.001(9) 0.014(9) -0.008(10)
P1 0.017(3) 0.035(3) 0.011(3) -0.008(2) 0.002(2) -0.018(2)
P2 0.034(5) 0.049(5) 0.021(4) 0.000(4) 0.008(4) -0.017(4)
P4 0.025(4) 0.052(5) 0.034(4) -0.005(4) 0.006(4) -0.011(4)
P5 0.028(4) 0.045(5) 0.029(4) -0.008(4) 0.001(4) -0.005(4)
P6 0.018(4) 0.053(5) 0.020(4) -0.011(4) 0.002(3) -0.021(4)
P3 0.025(4) 0.050(5) 0.025(4) -0.014(4) 0.005(3) -0.009(4)
P7 0.020(4) 0.048(4) 0.018(4) -0.011(4) 0.000(3) -0.012(4)
C1 0.037(7) 0.055(7) 0.027(6) -0.005(6) 0.010(6) -0.012(6)
C2 0.039(7) 0.056(7) 0.025(6) -0.009(6) 0.006(6) -0.011(6)
C3 0.050(10) 0.072(10) 0.042(9) -0.003(9) 0.010(9) -0.020(9)
C4 0.07(2) 0.13(2) 0.10(2) 0.01(2) 0.032(19) -0.04(2)
C5 0.049(14) 0.089(15) 0.063(14) 0.005(14) 0.006(13) -0.035(13)
C6 0.042(8) 0.058(8) 0.028(8) -0.003(8) 0.009(8) -0.007(8)
C7 0.060(15) 0.080(16) 0.043(15) 0.006(14) -0.002(14) -0.008(14)
C8 0.06(2) 0.09(2) 0.049(19) 0.003(18) 0.002(17) 0.003(18)
C9 0.046(9) 0.065(9) 0.032(9) -0.011(8) 0.006(8) -0.009(9)
C10 0.064(18) 0.084(18) 0.060(18) 0.004(17) 0.011(16) -0.010(17)
C11 0.082(16) 0.098(16) 0.072(16) -0.006(15) 0.013(15) -0.015(15)
C12 0.042(9) 0.066(10) 0.038(9) -0.002(9) 0.000(9) -0.019(9)
C13 0.049(12) 0.066(12) 0.050(12) -0.002(11) 0.010(11) -0.032(11)
C14 0.066(18) 0.079(18) 0.057(17) -0.003(16) -0.003(16) -0.034(16)
C15 0.030(7) 0.055(7) 0.040(7) -0.007(6) 0.006(6) -0.010(6)
C16 0.035(7) 0.054(7) 0.040(7) -0.005(7) 0.004(7) -0.009(7)
C17 0.039(9) 0.069(9) 0.053(9) 0.003(9) 0.014(8) -0.013(9)
C18 0.063(16) 0.088(16) 0.081(16) 0.005(15) 0.020(15) -0.002(15)
C19 0.08(2) 0.11(2) 0.10(2) 0.04(2) 0.04(2) 0.01(2)
C20 0.040(9) 0.059(10) 0.046(9) -0.014(9) 0.009(9) -0.007(9)
C21 0.070(17) 0.086(17) 0.080(17) -0.026(15) 0.009(16) -0.025(16)
C22 0.076(17) 0.094(17) 0.090(17) 0.003(17) 0.003(16) -0.012(16)
C23 0.047(10) 0.059(10) 0.045(10) -0.011(9) -0.006(9) -0.014(9)
C24 0.089(14) 0.102(14) 0.083(14) 0.000(14) -0.002(14) -0.013(14)
C25 0.09(2) 0.11(2) 0.06(2) -0.017(19) -0.003(18) -0.02(2)
C26 0.041(10) 0.055(10) 0.040(10) -0.003(9) -0.003(9) -0.004(9)
C27 0.059(19) 0.09(2) 0.053(19) -0.012(17) -0.020(17) -0.002(18)
C28 0.066(17) 0.069(16) 0.057(16) -0.001(15) 0.018(15) -0.012(15)
C29 0.025(7) 0.051(7) 0.025(7) -0.010(6) 0.002(6) -0.007(6)
C30 0.027(7) 0.049(7) 0.026(7) -0.012(7) 0.000(7) -0.007(7)
C31 0.040(10) 0.070(10) 0.033(9) -0.012(9) -0.001(9) -0.011(9)
C32 0.063(16) 0.095(17) 0.060(16) -0.015(15) 0.017(15) -0.011(16)
C33 0.067(14) 0.087(14) 0.056(13) -0.012(13) 0.004(13) -0.010(13)
C34 0.038(9) 0.067(9) 0.038(9) -0.006(9) 0.002(9) -0.024(9)
C35 0.069(11) 0.091(11) 0.072(11) 0.000(11) 0.011(11) -0.018(11)
C36 0.058(15) 0.069(15) 0.044(14) -0.010(13) 0.004(13) -0.035(14)
C37 0.033(10) 0.058(10) 0.025(9) -0.014(9) -0.006(9) -0.001(9)
C38 0.057(16) 0.063(15) 0.031(14) -0.027(13) -0.017(13) -0.009(14)
C39 0.064(17) 0.075(17) 0.036(16) -0.015(15) -0.007(15) -0.021(16)
C40 0.034(10) 0.054(10) 0.034(9) -0.009(9) -0.002(9) -0.010(9)
C41 0.058(16) 0.080(16) 0.048(16) -0.007(15) -0.007(14) -0.024(15)
C42 0.053(15) 0.067(15) 0.042(14) 0.000(13) -0.002(13) -0.004(14)

loop_
_atom_type_symbol
_atom_type_description
_atom_type_scat_dispersion_real
_atom_type_scat_dispersion_imag
_atom_type_scat_source
C C 0.0033 0.0016 'International Tables Vol C Tables 4.2.6.8 and 6.1.1.4'
H H 0.0000 0.0000 'International Tables Vol C Tables 4.2.6.8 and 6.1.1.4'
O O 0.0106 0.0060 'International Tables Vol C Tables 4.2.6.8 and 6.1.1.4'
P P 0.1023 0.0942 'International Tables Vol C Tables 4.2.6.8 and 6.1.1.4'
Tb Tb -0.1723 4.1537 'International Tables Vol C Tables 4.2.6.8 and 6.1.1.4'
W W -0.8490 6.8722 'International Tables Vol C Tables 4.2.6.8 and 6.1.1.4'

loop_
_geom_angle_atom_site_label_1
_geom_angle_atom_site_label_2
_geom_angle_atom_site_label_3
_geom_angle
_geom_angle_site_symmetry_1
_geom_angle_site_symmetry_3
_geom_angle_publ_flag
O29 W1 O11 101.0(11) . . ?
O29 W1 O10 101.8(11) . . ?
O11 W1 O10 88.3(10) . . ?
O29 W1 O20 105.1(11) . . ?
O11 W1 O20 153.9(10) . . ?
O10 W1 O20 86.1(10) . . ?
O29 W1 O5 102.2(11) . . ?
O11 W1 O5 87.9(10) . . ?
O10 W1 O5 156.0(10) . . ?
O20 W1 O5 87.0(10) . . ?
O29 W1 O1 159.8(9) . . ?
O11 W1 O1 94.3(9) . . ?
O10 W1 O1 91.8(9) . . ?
O20 W1 O1 60.5(9) . . ?
O5 W1 O1 64.9(9) . . ?
O29 W1 O4' 156.1(9) . . ?
O11 W1 O4' 63.1(9) . . ?
O10 W1 O4' 62.1(9) . . ?
O20 W1 O4' 91.9(9) . . ?
O5 W1 O4' 95.2(9) . . ?
O30 W2 O6 103.4(11) . . ?
O30 W2 O21 102.2(11) . . ?
O6 W2 O21 92.3(10) . . ?
O30 W2 O12 100.7(11) . . ?
O6 W2 O12 86.0(10) . . ?
O21 W2 O12 156.8(10) . . ?
O30 W2 O5 99.3(11) . . ?
O6 W2 O5 157.0(10) . . ?
O21 W2 O5 86.4(10) . . ?
O12 W2 O5 86.2(10) . . ?
O30 W2 O3' 158.2(9) . . ?
O6 W2 O3' 63.2(10) . . ?
O21 W2 O3' 95.7(9) . . ?
O12 W2 O3' 62.9(9) . . ?
O5 W2 O3' 94.0(9) . . ?
O30 W2 O1 157.5(9) . . ?
O6 W2 O1 94.9(9) . . ?
O21 W2 O1 63.6(9) . . ?
O12 W2 O1 93.4(9) . . ?
O5 W2 O1 64.0(9) . . ?
O31 W3 O22 97.1(11) . . ?
O31 W3 O13 104.3(11) . . ?
O22 W3 O13 158.6(10) . . ?
O31 W3 O7 100.4(11) . . ?
O22 W3 O7 86.5(10) . . ?
O13 W3 O7 89.0(10) . . ?
O31 W3 O6 103.5(11) . . ?
O22 W3 O6 89.3(10) . . ?
O13 W3 O6 86.4(10) . . ?
O7 W3 O6 156.0(10) . . ?
O31 W3 O2 156.1(10) . . ?
O22 W3 O2 64.9(9) . . ?
O13 W3 O2 94.3(9) . . ?
O7 W3 O2 64.5(9) . . ?
O6 W3 O2 92.4(9) . . ?
O31 W3 O3' 160.1(10) . . ?
O22 W3 O3' 95.4(9) . . ?
O13 W3 O3' 64.2(10) . . ?
O7 W3 O3' 95.7(9) . . ?
O6 W3 O3' 61.2(9) . . ?
O32 W4 O8 102.6(11) . . ?
O32 W4 O23 100.5(10) . . ?
O8 W4 O23 91.2(10) . . ?
O32 W4 O7 98.3(11) . . ?
O8 W4 O7 159.1(10) . . ?
O23 W4 O7 86.1(9) . . ?
O32 W4 O14 106.2(10) . . ?
O8 W4 O14 86.1(10) . . ?
O23 W4 O14 153.2(9) . . ?
O7 W4 O14 87.0(10) . . ?
O32 W4 O2' 162.2(9) . . ?
O8 W4 O2' 66.5(10) . . ?
O23 W4 O2' 94.1(9) . . ?
O7 W4 O2' 93.0(9) . . ?
O14 W4 O2' 60.4(9) . . ?
O32 W4 O2 154.6(9) . . ?
O8 W4 O2 96.9(9) . . ?
O23 W4 O2 62.7(9) . . ?
O7 W4 O2 63.5(9) . . ?
O14 W4 O2 91.1(9) . . ?
O33 W5 O24 102.3(10) . . ?
O33 W5 O9 103.0(10) . . ?
O24 W5 O9 85.7(9) . . ?
O33 W5 O15 101.1(10) . . ?
O24 W5 O15 156.5(9) . . ?
O9 W5 O15 88.0(10) . . ?
O33 W5 O8 101.5(10) . . ?
O24 W5 O8 88.4(10) . . ?
O9 W5 O8 155.5(10) . . ?
O15 W5 O8 88.0(10) . . ?
O33 W5 O3 157.6(8) . . ?
O24 W5 O3 62.9(9) . . ?
O9 W5 O3 61.2(9) . . ?
O15 W5 O3 94.4(9) . . ?
O8 W5 O3 95.1(9) . . ?
O33 W5 O2' 158.3(8) . . ?
O24 W5 O2' 93.5(9) . . ?
O9 W5 O2' 92.8(9) . . ?
O15 W5 O2' 64.2(9) . . ?
O8 W5 O2' 63.8(9) . . ?
O34 W6 O16 101.8(11) . . ?
O34 W6 O9 101.8(10) . . ?
O16 W6 O9 87.5(9) . . ?
O34 W6 O25 101.7(11) . . ?
O16 W6 O25 156.3(10) . . ?
O9 W6 O25 85.0(9) . . ?
O34 W6 O10 105.7(10) . . ?
O16 W6 O10 86.2(9) . . ?
O9 W6 O10 152.5(10) . . ?
O25 W6 O10 90.1(9) . . ?
O34 W6 O4' 159.2(9) . . ?
O16 W6 O4' 62.0(9) . . ?
O9 W6 O4' 91.0(9) . . ?
O25 W6 O4' 95.7(9) . . ?
O10 W6 O4' 62.5(9) . . ?
O34 W6 O3 156.4(9) . . ?
O16 W6 O3 93.1(9) . . ?
O9 W6 O3 60.4(9) . . ?
O25 W6 O3 63.7(9) . . ?
O10 W6 O3 93.2(9) . . ?
O35 W7 O19 103.7(12) . . ?
O35 W7 O16 103.3(11) . . ?
O19 W7 O16 88.2(9) . . ?
O35 W7 O17 102.3(12) . . ?
O19 W7 O17 87.3(10) . . ?
O16 W7 O17 154.3(10) . . ?
O35 W7 O11 105.6(11) . . ?
O19 W7 O11 150.5(10) . . ?
O16 W7 O11 88.1(9) . . ?
O17 W7 O11 83.5(9) . . ?
O35 W7 O4' 160.4(11) . . ?
O19 W7 O4' 89.4(9) . . ?
O16 W7 O4' 61.9(9) . . ?
O17 W7 O4' 92.7(9) . . ?
O11 W7 O4' 63.3(9) . . ?
O35 W7 O4 156.9(10) . . ?
O19 W7 O4 59.6(9) . . ?
O16 W7 O4 92.5(9) . . ?
O17 W7 O4 63.6(9) . . ?
O11 W7 O4 91.3(9) . . ?
O36 W8 O18 103.5(11) . . ?
O36 W8 O13 103.8(12) . . ?
O18 W8 O13 86.8(10) . . ?
O36 W8 O17 99.6(12) . . ?
O18 W8 O17 88.4(10) . . ?
O13 W8 O17 156.6(10) . . ?
O36 W8 O12 100.9(11) . . ?
O18 W8 O12 155.5(10) . . ?
O13 W8 O12 88.5(10) . . ?
O17 W8 O12 86.4(10) . . ?
O36 W8 O3' 158.0(10) . . ?
O18 W8 O3' 94.5(9) . . ?
O13 W8 O3' 64.1(10) . . ?
O17 W8 O3' 93.5(9) . . ?
O12 W8 O3' 62.0(9) . . ?
O36 W8 O4 157.8(10) . . ?
O18 W8 O4 63.7(9) . . ?
O13 W8 O4 93.8(9) . . ?
O17 W8 O4 63.7(9) . . ?
O12 W8 O4 92.7(9) . . ?
O37 W9 O19 103.9(11) . . ?
O37 W9 O14 104.1(11) . . ?
O19 W9 O14 152.0(10) . . ?
O37 W9 O18 102.2(11) . . ?
O19 W9 O18 85.1(10) . . ?
O14 W9 O18 89.9(10) . . ?
O37 W9 O15 101.4(11) . . ?
O19 W9 O15 86.2(10) . . ?
O14 W9 O15 87.5(10) . . ?
O18 W9 O15 156.2(10) . . ?
O37 W9 O2' 159.0(10) . . ?
O19 W9 O2' 91.7(9) . . ?
O14 W9 O2' 61.1(10) . . ?
O18 W9 O2' 93.1(9) . . ?
O15 W9 O2' 65.1(9) . . ?
O37 W9 O4 157.2(10) . . ?
O19 W9 O4 59.9(9) . . ?
O14 W9 O4 93.5(9) . . ?
O18 W9 O4 62.8(9) . . ?
O15 W9 O4 93.8(9) . . ?
O38 W10 O26 105.5(10) . . ?
O38 W10 O28 102.7(11) . . ?
O26 W10 O28 85.8(10) . . ?
O38 W10 O20 105.3(10) . . ?
O26 W10 O20 149.2(10) . . ?
O28 W10 O20 87.9(10) . . ?
O38 W10 O21 104.1(10) . . ?
O26 W10 O21 86.8(10) . . ?
O28 W10 O21 153.2(10) . . ?
O20 W10 O21 85.4(10) . . ?
O38 W10 O1 160.6(9) . . ?
O26 W10 O1 89.3(9) . . ?
O28 W10 O1 90.7(9) . . ?
O20 W10 O1 60.7(9) . . ?
O21 W10 O1 63.5(9) . . ?
O38 W10 O1' 156.4(9) . . ?
O26 W10 O1' 59.6(9) . . ?
O28 W10 O1' 60.5(9) . . ?
O20 W10 O1' 91.2(9) . . ?
O21 W10 O1' 93.7(9) . . ?
O39 W11 O26 105.0(10) . . ?
O39 W11 O27 100.1(11) . . ?
O26 W11 O27 86.9(9) . . ?
O39 W11 O23 103.5(10) . . ?
O26 W11 O23 151.5(10) . . ?
O27 W11 O23 87.4(9) . . ?
O39 W11 O22 103.4(10) . . ?
O26 W11 O22 89.5(9) . . ?
O27 W11 O22 156.4(10) . . ?
O23 W11 O22 84.7(9) . . ?
O39 W11 O2 160.4(9) . . ?
O26 W11 O2 89.5(9) . . ?
O27 W11 O2 93.8(9) . . ?
O23 W11 O2 63.1(9) . . ?
O22 W11 O2 62.8(9) . . ?
O39 W11 O1' 155.9(9) . . ?
O26 W11 O1' 59.2(9) . . ?
O27 W11 O1' 63.3(9) . . ?
O23 W11 O1' 93.4(9) . . ?
O22 W11 O1' 95.0(9) . . ?
O40 W12 O27 101.7(11) . . ?
O40 W12 O28 104.0(11) . . ?
O27 W12 O28 87.1(10) . . ?
O40 W12 O25 101.9(11) . . ?
O27 W12 O25 156.5(10) . . ?
O28 W12 O25 87.2(10) . . ?
O40 W12 O24 103.9(10) . . ?
O27 W12 O24 88.5(9) . . ?
O28 W12 O24 152.1(9) . . ?
O25 W12 O24 85.9(9) . . ?
O40 W12 O1' 157.6(10) . . ?
O27 W12 O1' 63.8(9) . . ?
O28 W12 O1' 60.4(9) . . ?
O25 W12 O1' 93.7(9) . . ?
O24 W12 O1' 93.1(9) . . ?
O40 W12 O3 159.0(10) . . ?
O27 W12 O3 93.5(9) . . ?
O28 W12 O3 91.0(9) . . ?
O25 W12 O3 63.8(9) . . ?
O24 W12 O3 61.7(9) . . ?
O53 Tb1 O47 147.5(8) . . ?
O53 Tb1 O50 112.5(8) . . ?
O47 Tb1 O50 79.5(8) . . ?
O53 Tb1 O56 77.7(7) . . ?
O47 Tb1 O56 114.5(8) . . ?
O50 Tb1 O56 137.8(7) . . ?
O53 Tb1 O41 80.5(8) . . ?
O47 Tb1 O41 76.0(8) . . ?
O50 Tb1 O41 148.9(8) . . ?
O56 Tb1 O41 71.1(7) . . ?
O53 Tb1 O44 75.6(7) . . ?
O47 Tb1 O44 78.8(7) . . ?
O50 Tb1 O44 75.6(8) . . ?
O56 Tb1 O44 144.0(7) . . ?
O41 Tb1 O44 81.0(8) . . ?
O53 Tb1 O59 138.1(8) . . ?
O47 Tb1 O59 73.2(8) . . ?
O50 Tb1 O59 75.0(6) . . ?
O56 Tb1 O59 72.2(6) . . ?
O41 Tb1 O59 115.0(7) . . ?
O44 Tb1 O59 142.4(7) . . ?
O53 Tb1 O60 73.7(7) . . ?
O47 Tb1 O60 137.3(8) . . ?
O50 Tb1 O60 69.6(7) . . ?
O56 Tb1 O60 75.1(7) . . ?
O41 Tb1 O60 141.0(7) . . ?
O44 Tb1 O60 119.0(8) . . ?
O59 Tb1 O60 70.9(8) . . ?
P1 O1 W10 124.6(14) . . ?
P1 O1 W1 123.1(14) . . ?
W10 O1 W1 93.9(7) . . ?
P1 O1 W2 121.2(14) . . ?
W10 O1 W2 92.9(7) . . ?
W1 O1 W2 92.6(7) . . ?
P1 O2 W3 124.2(14) . . ?
P1 O2 W11 122.5(14) . . ?
W3 O2 W11 94.0(7) . . ?
P1 O2 W4 122.0(14) . . ?
W3 O2 W4 93.2(7) . . ?
W11 O2 W4 92.6(7) . . ?
P1 O3 W5 123.9(14) . . ?
P1 O3 W12 122.7(14) . . ?
W5 O3 W12 93.7(7) . . ?
P1 O3 W6 121.7(14) . . ?
W5 O3 W6 93.5(7) . . ?
W12 O3 W6 93.2(7) . . ?
P1 O4 W8 122.8(14) . . ?
P1 O4 W7 123.8(15) . . ?
W8 O4 W7 93.8(7) . . ?
P1 O4 W9 122.0(14) . . ?
W8 O4 W9 92.9(7) . . ?
W7 O4 W9 93.2(7) . . ?
P1 O1' W12 123.7(15) . . ?
P1 O1' W11 122.6(15) . . ?
W12 O1' W11 92.7(7) . . ?
P1 O1' W10 123.2(15) . . ?
W12 O1' W10 93.0(7) . . ?
W11 O1' W10 93.0(7) . . ?
P1 O2' W4 125.1(15) . . ?
P1 O2' W9 123.4(15) . . ?
W4 O2' W9 94.8(7) . . ?
P1 O2' W5 120.0(14) . . ?
W4 O2' W5 92.5(7) . . ?
W9 O2' W5 92.6(7) . . ?
P1 O3' W2 123.6(15) . . ?
P1 O3' W8 122.7(15) . . ?
W2 O3' W8 94.0(7) . . ?
P1 O3' W3 122.0(15) . . ?
W2 O3' W3 93.7(7) . . ?
W8 O3' W3 92.7(7) . . ?
P1 O4' W7 125.4(15) . . ?
P1 O4' W6 123.2(15) . . ?
W7 O4' W6 94.0(7) . . ?
P1 O4' W1 120.6(14) . . ?
W7 O4' W1 92.7(7) . . ?
W6 O4' W1 92.5(7) . . ?
W1 O5 W2 138.2(13) . . ?
W2 O6 W3 141.8(13) . . ?
W4 O7 W3 138.5(12) . . ?
W4 O8 W5 137.1(13) . . ?
W5 O9 W6 144.6(13) . . ?
W1 O10 W6 142.5(13) . . ?
W1 O11 W7 140.0(12) . . ?
W2 O12 W8 140.3(13) . . ?
W3 O13 W8 138.4(13) . . ?
W9 O14 W4 143.0(14) . . ?
W5 O15 W9 137.5(12) . . ?
W6 O16 W7 141.3(13) . . ?
W8 O17 W7 137.9(13) . . ?
W8 O18 W9 140.4(13) . . ?
W9 O19 W7 146.6(13) . . ?
W1 O20 W10 143.9(13) . . ?
W2 O21 W10 139.8(13) . . ?
W3 O22 W11 138.1(12) . . ?
W4 O23 W11 141.4(12) . . ?
W5 O24 W12 141.3(12) . . ?
W6 O25 W12 139.2(13) . . ?
W10 O26 W11 147.0(13) . . ?
W12 O27 W11 139.6(13) . . ?
W10 O28 W12 145.3(13) . . ?
P2 O41 Tb1 148.8(14) . . ?
C3 O42 P2 126.6(15) . . ?
C6 O43 P2 126.1(15) . . ?
P3 O44 Tb1 147.6(14) . . ?
C9 O45 P3 121.7(16) . . ?
C12 O46 P3 124.7(16) . . ?
P4 O47 Tb1 147.2(14) . . ?
C17 O48 P4 121.4(16) . . ?
C20 O49 P4 125.0(17) . . ?
P5 O50 Tb1 156.7(14) . . ?
C23 O51 P5 132.8(14) . . ?
C26 O52 P5 126.1(15) . . ?
P6 O53 Tb1 153.8(14) . . ?
C31 O54 P6 133.3(14) . . ?
C34 O55 P6 130.6(13) . . ?
P7 O56 Tb1 155.3(13) . . ?
C37 O57 P7 122.5(14) . . ?
C40 O58 P7 122.8(15) . . ?
Tb1 O59 H59A 116.8 . . ?
Tb1 O59 H59B 98.7 . . ?
H59A O59 H59B 116.1 . . ?
Tb1 O60 H60A 107.6 . . ?
Tb1 O60 H60C 109.3 . . ?
H60A O60 H60C 109.8 . . ?
O1' P1 O4' 110.6(9) . . ?
O4 P1 O2 109.9(9) . . ?
O4 P1 O3 109.4(9) . . ?
O2 P1 O3 109.6(9) . . ?
O1' P1 O3' 109.7(9) . . ?
O4' P1 O3' 109.2(9) . . ?
O4 P1 O1 110.0(9) . . ?
O2 P1 O1 109.0(9) . . ?
O3 P1 O1 108.9(9) . . ?
O1' P1 O2' 110.1(9) . . ?
O4' P1 O2' 109.3(9) . . ?
O3' P1 O2' 108.0(9) . . ?
O41 P2 O43 105.4(12) . . ?
O41 P2 O42 114.8(12) . . ?
O43 P2 O42 112.6(13) . . ?
O41 P2 C1 114.8(11) . . ?
O43 P2 C1 108.2(10) . . ?
O42 P2 C1 101.1(9) . . ?
O47 P4 O49 114.3(13) . . ?
O47 P4 O48 107.0(12) . . ?
O49 P4 O48 110.5(12) . . ?
O47 P4 C15 116.3(10) . . ?
O49 P4 C15 104.1(10) . . ?
O48 P4 C15 104.1(9) . . ?
O50 P5 O51 111.4(13) . . ?
O50 P5 O52 112.6(13) . . ?
O51 P5 O52 105.1(10) . . ?
O50 P5 C16 112.7(11) . . ?
O51 P5 C16 107.2(10) . . ?
O52 P5 C16 107.3(10) . . ?
O53 P6 O55 115.7(13) . . ?
O53 P6 O54 108.5(11) . . ?
O55 P6 O54 108.4(11) . . ?
O53 P6 C29 114.0(9) . . ?
O55 P6 C29 99.8(8) . . ?
O54 P6 C29 110.0(10) . . ?
O44 P3 O45 108.9(13) . . ?
O44 P3 O46 112.7(12) . . ?
O45 P3 O46 106.7(12) . . ?
O44 P3 C2 114.5(11) . . ?
O45 P3 C2 108.3(10) . . ?
O46 P3 C2 105.4(9) . . ?
O56 P7 O57 116.1(11) . . ?
O56 P7 O58 107.8(12) . . ?
O57 P7 O58 104.4(11) . . ?
O56 P7 C30 115.9(10) . . ?
O57 P7 C30 103.6(9) . . ?
O58 P7 C30 108.3(9) . . ?
C2 C1 P2 107.0(4) . . ?
C2 C1 H1A 110.3 . . ?
P2 C1 H1A 110.3 . . ?
C2 C1 H1B 110.3 . . ?
P2 C1 H1B 110.3 . . ?
H1A C1 H1B 108.6 . . ?
C1 C2 P3 115.1(4) . . ?
C1 C2 H2A 108.5 . . ?
P3 C2 H2A 108.5 . . ?
C1 C2 H2B 108.5 . . ?
P3 C2 H2B 108.5 . . ?
H2A C2 H2B 107.5 . . ?
O42 C3 C5 106.1(8) . . ?
O42 C3 C4 104.3(8) . . ?
C5 C3 C4 111.7 . . ?
O42 C3 H3 111.5 . . ?
C5 C3 H3 111.5 . . ?
C4 C3 H3 111.5 . . ?
C3 C4 H4A 109.5 . . ?
C3 C4 H4B 109.5 . . ?
H4A C4 H4B 109.5 . . ?
C3 C4 H4C 109.5 . . ?
H4A C4 H4C 109.5 . . ?
H4B C4 H4C 109.5 . . ?
C3 C5 H5A 109.5 . . ?
C3 C5 H5B 109.5 . . ?
H5A C5 H5B 109.5 . . ?
C3 C5 H5C 109.5 . . ?
H5A C5 H5C 109.5 . . ?
H5B C5 H5C 109.5 . . ?
O43 C6 C7 110.6(8) . . ?
O43 C6 C8 109.4(8) . . ?
C7 C6 C8 114.4 . . ?
O43 C6 H6 107.4 . . ?
C7 C6 H6 107.4 . . ?
C8 C6 H6 107.4 . . ?
C6 C7 H7A 109.5 . . ?
C6 C7 H7B 109.5 . . ?
H7A C7 H7B 109.5 . . ?
C6 C7 H7C 109.5 . . ?
H7A C7 H7C 109.5 . . ?
H7B C7 H7C 109.5 . . ?
C6 C8 H8A 109.5 . . ?
C6 C8 H8B 109.5 . . ?
H8A C8 H8B 109.5 . . ?
C6 C8 H8C 109.5 . . ?
H8A C8 H8C 109.5 . . ?
H8B C8 H8C 109.5 . . ?
O45 C9 C10 108.8(8) . . ?
O45 C9 C11 108.8(8) . . ?
C10 C9 C11 113.7 . . ?
O45 C9 H9 108.5 . . ?
C10 C9 H9 108.5 . . ?
C11 C9 H9 108.5 . . ?
C9 C10 H10A 109.5 . . ?
C9 C10 H10B 109.5 . . ?
H10A C10 H10B 109.5 . . ?
C9 C10 H10C 109.5 . . ?
H10A C10 H10C 109.5 . . ?
H10B C10 H10C 109.5 . . ?
C9 C11 H11A 109.5 . . ?
C9 C11 H11B 109.5 . . ?
H11A C11 H11B 109.5 . . ?
C9 C11 H11C 109.5 . . ?
H11A C11 H11C 109.5 . . ?
H11B C11 H11C 109.5 . . ?
O46 C12 C13 108.6(7) . . ?
O46 C12 C14 107.5(8) . . ?
C13 C12 C14 112.6 . . ?
O46 C12 H12 109.4 . . ?
C13 C12 H12 109.4 . . ?
C14 C12 H12 109.4 . . ?
C12 C13 H13A 109.5 . . ?
C12 C13 H13B 109.5 . . ?
H13A C13 H13B 109.5 . . ?
C12 C13 H13C 109.5 . . ?
H13A C13 H13C 109.5 . . ?
H13B C13 H13C 109.5 . . ?
C12 C14 H14A 109.5 . . ?
C12 C14 H14B 109.5 . . ?
H14A C14 H14B 109.5 . . ?
C12 C14 H14C 109.5 . . ?
H14A C14 H14C 109.5 . . ?
H14B C14 H14C 109.5 . . ?
C16 C15 P4 112.1(4) . . ?
C16 C15 H15A 109.2 . . ?
P4 C15 H15A 109.2 . . ?
C16 C15 H15B 109.2 . . ?
P4 C15 H15B 109.2 . . ?
H15A C15 H15B 107.9 . . ?
C15 C16 P5 117.6(4) . . ?
C15 C16 H16A 105.5 . . ?
P5 C16 H16A 105.2 . . ?
C15 C16 H16B 111.3 . . ?
P5 C16 H16B 109.2 . . ?
H16A C16 H16B 107.4 . . ?
O48 C17 C18 109.3(8) . . ?
O48 C17 C19 107.9(8) . . ?
C18 C17 C19 111.9 . . ?
O48 C17 H17 109.2 . . ?
C18 C17 H17 109.2 . . ?
C19 C17 H17 109.2 . . ?
C17 C18 H18A 109.5 . . ?
C17 C18 H18B 109.5 . . ?
H18A C18 H18B 109.5 . . ?
C17 C18 H18C 109.5 . . ?
H18A C18 H18C 109.5 . . ?
H18B C18 H18C 109.5 . . ?
C17 C19 H19A 109.5 . . ?
C17 C19 H19B 109.5 . . ?
H19A C19 H19B 109.5 . . ?
C17 C19 H19C 109.5 . . ?
H19A C19 H19C 109.5 . . ?
H19B C19 H19C 109.5 . . ?
O49 C20 C22 109.6(9) . . ?
O49 C20 C21 110.4(8) . . ?
C22 C20 C21 112.1 . . ?
O49 C20 H20 108.2 . . ?
C22 C20 H20 108.2 . . ?
C21 C20 H20 108.2 . . ?
C20 C21 H21A 109.5 . . ?
C20 C21 H21B 109.5 . . ?
H21A C21 H21B 109.5 . . ?
C20 C21 H21C 109.5 . . ?
H21A C21 H21C 109.5 . . ?
H21B C21 H21C 109.5 . . ?
C20 C22 H22A 109.5 . . ?
C20 C22 H22B 109.5 . . ?
H22A C22 H22B 109.5 . . ?
C20 C22 H22C 109.5 . . ?
H22A C22 H22C 109.5 . . ?
H22B C22 H22C 109.5 . . ?
O51 C23 C24 112.0(8) . . ?
O51 C23 C25 109.7(8) . . ?
C24 C23 C25 107.3 . . ?
O51 C23 H23 109.3 . . ?
C24 C23 H23 109.3 . . ?
C25 C23 H23 109.3 . . ?
C23 C24 H24A 109.5 . . ?
C23 C24 H24B 109.5 . . ?
H24A C24 H24B 109.5 . . ?
C23 C24 H24C 109.5 . . ?
H24A C24 H24C 109.5 . . ?
H24B C24 H24C 109.5 . . ?
C23 C25 H25A 109.5 . . ?
C23 C25 H25B 109.5 . . ?
H25A C25 H25B 109.5 . . ?
C23 C25 H25C 109.5 . . ?
H25A C25 H25C 109.5 . . ?
H25B C25 H25C 109.5 . . ?
O52 C26 C27 106.2(7) . . ?
O52 C26 C28 107.7(8) . . ?
C27 C26 C28 111.8 . . ?
O52 C26 H26 110.3 . . ?
C27 C26 H26 110.3 . . ?
C28 C26 H26 110.3 . . ?
C26 C27 H27A 109.5 . . ?
C26 C27 H27B 109.5 . . ?
H27A C27 H27B 109.5 . . ?
C26 C27 H27C 109.5 . . ?
H27A C27 H27C 109.5 . . ?
H27B C27 H27C 109.5 . . ?
C26 C28 H28A 109.5 . . ?
C26 C28 H28B 109.5 . . ?
H28A C28 H28B 109.5 . . ?
C26 C28 H28C 109.5 . . ?
H28A C28 H28C 109.5 . . ?
H28B C28 H28C 109.5 . . ?
C30 C29 P6 116.1(4) . . ?
C30 C29 H29A 108.3 . . ?
P6 C29 H29A 108.3 . . ?
C30 C29 H29B 108.3 . . ?
P6 C29 H29B 108.3 . . ?
H29A C29 H29B 107.4 . . ?
C29 C30 P7 116.7(3) . . ?
C29 C30 H30A 108.1 . . ?
P7 C30 H30A 108.1 . . ?
C29 C30 H30B 108.1 . . ?
P7 C30 H30B 108.1 . . ?
H30A C30 H30B 107.3 . . ?
O54 C31 C33 116.0(8) . . ?
O54 C31 C32 113.2(8) . . ?
C33 C31 C32 112.6 . . ?
O54 C31 H31 104.5 . . ?
C33 C31 H31 104.5 . . ?
C32 C31 H31 104.5 . . ?
C31 C32 H32A 109.5 . . ?
C31 C32 H32B 109.5 . . ?
H32A C32 H32B 109.5 . . ?
C31 C32 H32C 109.5 . . ?
H32A C32 H32C 109.5 . . ?
H32B C32 H32C 109.5 . . ?
C31 C33 H33A 109.5 . . ?
C31 C33 H33B 109.5 . . ?
H33A C33 H33B 109.5 . . ?
C31 C33 H33C 109.5 . . ?
H33A C33 H33C 109.5 . . ?
H33B C33 H33C 109.5 . . ?
O55 C34 C35 108.4(7) . . ?
O55 C34 C36 108.2(8) . . ?
C35 C34 C36 112.2 . . ?
O55 C34 H34 109.3 . . ?
C35 C34 H34 109.3 . . ?
C36 C34 H34 109.3 . . ?
C34 C35 H35A 109.5 . . ?
C34 C35 H35B 109.5 . . ?
H35A C35 H35B 109.5 . . ?
C34 C35 H35C 109.5 . . ?
H35A C35 H35C 109.5 . . ?
H35B C35 H35C 109.5 . . ?
C34 C36 H36A 109.5 . . ?
C34 C36 H36B 109.5 . . ?
H36A C36 H36B 109.5 . . ?
C34 C36 H36C 109.5 . . ?
H36A C36 H36C 109.5 . . ?
H36B C36 H36C 109.5 . . ?
O57 C37 C39 108.3(7) . . ?
O57 C37 C38 106.7(8) . . ?
C39 C37 C38 112.6 . . ?
O57 C37 H37 109.7 . . ?
C39 C37 H37 109.7 . . ?
C38 C37 H37 109.7 . . ?
C37 C38 H38A 109.5 . . ?
C37 C38 H38B 109.5 . . ?
H38A C38 H38B 109.5 . . ?
C37 C38 H38C 109.5 . . ?
H38A C38 H38C 109.5 . . ?
H38B C38 H38C 109.5 . . ?
C37 C39 H39A 109.5 . . ?
C37 C39 H39B 109.5 . . ?
H39A C39 H39B 109.5 . . ?
C37 C39 H39C 109.5 . . ?
H39A C39 H39C 109.5 . . ?
H39B C39 H39C 109.5 . . ?
C42 C40 C41 113.1 . . ?
C42 C40 O58 104.2(7) . . ?
C41 C40 O58 104.1(7) . . ?
C42 C40 H40 111.6 . . ?
C41 C40 H40 111.6 . . ?
O58 C40 H40 111.6 . . ?
C40 C41 H41A 109.5 . . ?
C40 C41 H41B 109.5 . . ?
H41A C41 H41B 109.5 . . ?
C40 C41 H41C 109.5 . . ?
H41A C41 H41C 109.5 . . ?
H41B C41 H41C 109.5 . . ?
C40 C42 H42A 109.5 . . ?
C40 C42 H42B 109.5 . . ?
H42A C42 H42B 109.5 . . ?
C40 C42 H42C 109.5 . . ?
H42A C42 H42C 109.5 . . ?
H42B C42 H42C 109.5 . . ?

loop_
_geom_bond_atom_site_label_1
_geom_bond_atom_site_label_2
_geom_bond_distance
_geom_bond_site_symmetry_2
_geom_bond_publ_flag
W1 O29 1.65(2) . ?
W1 O11 1.82(2) . ?
W1 O10 1.83(2) . ?
W1 O20 1.86(2) . ?
W1 O5 1.90(2) . ?
W1 O1 2.44(3) . ?
W1 O4' 2.50(3) . ?
W2 O30 1.65(2) . ?
W2 O6 1.81(2) . ?
W2 O21 1.84(2) . ?
W2 O12 1.86(2) . ?
W2 O5 1.91(2) . ?
W2 O3' 2.44(3) . ?
W2 O1 2.48(3) . ?
W3 O31 1.70(2) . ?
W3 O22 1.85(2) . ?
W3 O13 1.88(2) . ?
W3 O7 1.92(2) . ?
W3 O6 1.97(2) . ?
W3 O2 2.42(2) . ?
W3 O3' 2.45(3) . ?
W4 O32 1.65(2) . ?
W4 O8 1.87(2) . ?
W4 O23 1.88(2) . ?
W4 O7 1.89(2) . ?
W4 O14 1.92(2) . ?
W4 O2' 2.42(3) . ?
W4 O2 2.48(3) . ?
W5 O33 1.648(18) . ?
W5 O24 1.85(2) . ?
W5 O9 1.85(2) . ?
W5 O15 1.88(2) . ?
W5 O8 1.95(2) . ?
W5 O3 2.44(2) . ?
W5 O2' 2.50(3) . ?
W6 O34 1.65(2) . ?
W6 O16 1.86(2) . ?
W6 O9 1.89(2) . ?
W6 O25 1.90(2) . ?
W6 O10 1.93(2) . ?
W6 O4' 2.43(3) . ?
W6 O3 2.45(3) . ?
W7 O35 1.69(3) . ?
W7 O19 1.89(2) . ?
W7 O16 1.90(2) . ?
W7 O17 1.92(2) . ?
W7 O11 1.96(2) . ?
W7 O4' 2.42(3) . ?
W7 O4 2.45(3) . ?
W8 O36 1.64(2) . ?
W8 O18 1.86(2) . ?
W8 O13 1.91(2) . ?
W8 O17 1.91(2) . ?
W8 O12 1.93(2) . ?
W8 O3' 2.44(3) . ?
W8 O4 2.45(3) . ?
W9 O37 1.64(2) . ?
W9 O19 1.83(2) . ?
W9 O14 1.84(2) . ?
W9 O18 1.92(2) . ?
W9 O15 1.94(2) . ?
W9 O2' 2.43(3) . ?
W9 O4 2.46(3) . ?
W10 O38 1.68(2) . ?
W10 O26 1.83(2) . ?
W10 O28 1.83(2) . ?
W10 O20 1.88(2) . ?
W10 O21 1.95(2) . ?
W10 O1 2.43(3) . ?
W10 O1' 2.46(3) . ?
W11 O39 1.68(2) . ?
W11 O26 1.89(2) . ?
W11 O27 1.89(2) . ?
W11 O23 1.90(2) . ?
W11 O22 1.97(2) . ?
W11 O2 2.45(3) . ?
W11 O1' 2.46(3) . ?
W12 O40 1.67(2) . ?
W12 O27 1.88(2) . ?
W12 O28 1.89(2) . ?
W12 O25 1.90(2) . ?
W12 O24 1.93(2) . ?
W12 O1' 2.44(3) . ?
W12 O3 2.45(3) . ?
Tb1 O53 2.31(2) . ?
Tb1 O47 2.33(2) . ?
Tb1 O50 2.36(2) . ?
Tb1 O56 2.36(2) . ?
Tb1 O41 2.37(2) . ?
Tb1 O44 2.40(2) . ?
Tb1 O59 2.406(19) . ?
Tb1 O60 2.48(2) . ?
O1 P1 1.582(10) . ?
O2 P1 1.574(10) . ?
O3 P1 1.577(10) . ?
O4 P1 1.570(10) . ?
O1' P1 1.566(10) . ?
O2' P1 1.582(10) . ?
O3' P1 1.578(10) . ?
O4' P1 1.573(10) . ?
O41 P2 1.45(2) . ?
O42 C3 1.512(16) . ?
O42 P2 1.600(19) . ?
O43 C6 1.428(15) . ?
O43 P2 1.581(19) . ?
O44 P3 1.49(2) . ?
O45 C9 1.464(15) . ?
O45 P3 1.56(2) . ?
O46 C12 1.474(16) . ?
O46 P3 1.592(19) . ?
O47 P4 1.51(2) . ?
O48 C17 1.450(16) . ?
O48 P4 1.59(2) . ?
O49 C20 1.436(16) . ?
O49 P4 1.58(2) . ?
O50 P5 1.45(2) . ?
O51 C23 1.435(9) . ?
O51 P5 1.563(19) . ?
O52 C26 1.491(15) . ?
O52 P5 1.573(18) . ?
O53 P6 1.48(2) . ?
O54 C31 1.352(15) . ?
O54 P6 1.584(17) . ?
O55 C34 1.495(15) . ?
O55 P6 1.58(2) . ?
O56 P7 1.45(2) . ?
O57 C37 1.477(15) . ?
O57 P7 1.542(17) . ?
O58 C40 1.553(15) . ?
O58 P7 1.56(2) . ?
O59 H59A 0.8578 . ?
O59 H59B 0.8569 . ?
O60 H60A 0.8610 . ?
O60 H60C 0.8588 . ?
P2 C1 1.824(11) . ?
P4 C15 1.836(12) . ?
P5 C16 1.770(12) . ?
P6 C29 1.752(12) . ?
P3 C2 1.730(12) . ?
P7 C30 1.755(11) . ?
C1 C2 1.5375(11) . ?
C1 H1A 0.9700 . ?
C1 H1B 0.9700 . ?
C2 H2A 0.9700 . ?
C2 H2B 0.9700 . ?
C3 C5 1.5242(11) . ?
C3 C4 1.5363(11) . ?
C3 H3 0.9800 . ?
C4 H4A 0.9600 . ?
C4 H4B 0.9600 . ?
C4 H4C 0.9600 . ?
C5 H5A 0.9600 . ?
C5 H5B 0.9600 . ?
C5 H5C 0.9600 . ?
C6 C7 1.5255(11) . ?
C6 C8 1.5260(11) . ?
C6 H6 0.9800 . ?
C7 H7A 0.9600 . ?
C7 H7B 0.9600 . ?
C7 H7C 0.9600 . ?
C8 H8A 0.9600 . ?
C8 H8B 0.9600 . ?
C8 H8C 0.9600 . ?
C9 C10 1.5234(11) . ?
C9 C11 1.5251(10) . ?
C9 H9 0.9800 . ?
C10 H10A 0.9600 . ?
C10 H10B 0.9600 . ?
C10 H10C 0.9600 . ?
C11 H11A 0.9600 . ?
C11 H11B 0.9600 . ?
C11 H11C 0.9600 . ?
C12 C13 1.5263(10) . ?
C12 C14 1.5313(10) . ?
C12 H12 0.9800 . ?
C13 H13A 0.9600 . ?
C13 H13B 0.9600 . ?
C13 H13C 0.9600 . ?
C14 H14A 0.9600 . ?
C14 H14B 0.9600 . ?
C14 H14C 0.9600 . ?
C15 C16 1.5285(11) . ?
C15 H15A 0.9700 . ?
C15 H15B 0.9700 . ?
C16 H16A 0.9700 . ?
C16 H16B 0.9700 . ?
C17 C18 1.5272(11) . ?
C17 C19 1.5318(11) . ?
C17 H17 0.9800 . ?
C18 H18A 0.9600 . ?
C18 H18B 0.9600 . ?
C18 H18C 0.9600 . ?
C19 H19A 0.9600 . ?
C19 H19B 0.9600 . ?
C19 H19C 0.9600 . ?
C20 C22 1.5236(10) . ?
C20 C21 1.5283(11) . ?
C20 H20 0.9800 . ?
C21 H21A 0.9600 . ?
C21 H21B 0.9600 . ?
C21 H21C 0.9600 . ?
C22 H22A 0.9600 . ?
C22 H22B 0.9600 . ?
C22 H22C 0.9600 . ?
C23 C24 1.5287(10) . ?
C23 C25 1.5398(11) . ?
C23 H23 0.9800 . ?
C24 H24A 0.9600 . ?
C24 H24B 0.9600 . ?
C24 H24C 0.9600 . ?
C25 H25A 0.9600 . ?
C25 H25B 0.9600 . ?
C25 H25C 0.9600 . ?
C26 C27 1.5263(11) . ?
C26 C28 1.5288(10) . ?
C26 H26 0.9800 . ?
C27 H27A 0.9600 . ?
C27 H27B 0.9600 . ?
C27 H27C 0.9600 . ?
C28 H28A 0.9600 . ?
C28 H28B 0.9600 . ?
C28 H28C 0.9600 . ?
C29 C30 1.5387(11) . ?
C29 H29A 0.9700 . ?
C29 H29B 0.9700 . ?
C30 H30A 0.9700 . ?
C30 H30B 0.9700 . ?
C31 C33 1.5267(11) . ?
C31 C32 1.5314(10) . ?
C31 H31 0.9800 . ?
C32 H32A 0.9600 . ?
C32 H32B 0.9600 . ?
C32 H32C 0.9600 . ?
C33 H33A 0.9600 . ?
C33 H33B 0.9600 . ?
C33 H33C 0.9600 . ?
C34 C35 1.5244(10) . ?
C34 C36 1.5254(10) . ?
C34 H34 0.9800 . ?
C35 H35A 0.9600 . ?
C35 H35B 0.9600 . ?
C35 H35C 0.9600 . ?
C36 H36A 0.9600 . ?
C36 H36B 0.9600 . ?
C36 H36C 0.9600 . ?
C37 C39 1.5276(11) . ?
C37 C38 1.5304(10) . ?
C37 H37 0.9800 . ?
C38 H38A 0.9600 . ?
C38 H38B 0.9600 . ?
C38 H38C 0.9600 . ?
C39 H39A 0.9600 . ?
C39 H39B 0.9600 . ?
C39 H39C 0.9600 . ?
C40 C42 1.5283(11) . ?
C40 C41 1.5286(11) . ?
C40 H40 0.9800 . ?
C41 H41A 0.9600 . ?
C41 H41B 0.9600 . ?
C41 H41C 0.9600 . ?
C42 H42A 0.9600 . ?
C42 H42B 0.9600 . ?
C42 H42C 0.9600 . ?

loop_
_geom_torsion_atom_site_label_1
_geom_torsion_atom_site_label_2
_geom_torsion_atom_site_label_3
_geom_torsion_atom_site_label_4
_geom_torsion
_geom_torsion_site_symmetry_1
_geom_torsion_site_symmetry_2
_geom_torsion_site_symmetry_3
_geom_torsion_site_symmetry_4
_geom_torsion_publ_flag
O29 W1 O5 W2 157.4(19) . . . . ?
O11 W1 O5 W2 -102(2) . . . . ?
O10 W1 O5 W2 -21(4) . . . . ?
O20 W1 O5 W2 53(2) . . . . ?
O1 W1 O5 W2 -6.1(16) . . . . ?
O4' W1 O5 W2 -39(2) . . . . ?
O30 W2 O6 W3 -157(2) . . . . ?
O21 W2 O6 W3 100(2) . . . . ?
O12 W2 O6 W3 -57(2) . . . . ?
O5 W2 O6 W3 13(4) . . . . ?
O3' W2 O6 W3 4.3(18) . . . . ?
O1 W2 O6 W3 36(2) . . . . ?
O32 W4 O7 W3 -155(2) . . . . ?
O8 W4 O7 W3 28(4) . . . . ?
O23 W4 O7 W3 -55(2) . . . . ?
O14 W4 O7 W3 99(2) . . . . ?
O2' W4 O7 W3 39(2) . . . . ?
O2 W4 O7 W3 6.2(17) . . . . ?
O32 W4 O8 W5 -161.4(18) . . . . ?
O23 W4 O8 W5 97.6(18) . . . . ?
O7 W4 O8 W5 16(4) . . . . ?
O14 W4 O8 W5 -55.6(19) . . . . ?
O2' W4 O8 W5 3.7(16) . . . . ?
O2 W4 O8 W5 35.0(19) . . . . ?
O33 W5 O9 W6 155(2) . . . . ?
O24 W5 O9 W6 54(2) . . . . ?
O15 W5 O9 W6 -104(2) . . . . ?
O8 W5 O9 W6 -23(4) . . . . ?
O3 W5 O9 W6 -7.5(19) . . . . ?
O2' W5 O9 W6 -40(2) . . . . ?
O34 W6 O9 W5 -156(2) . . . . ?
O16 W6 O9 W5 103(2) . . . . ?
O25 W6 O9 W5 -55(2) . . . . ?
O10 W6 O9 W5 26(4) . . . . ?
O4' W6 O9 W5 41(2) . . . . ?
O3 W6 O9 W5 7.5(19) . . . . ?
O29 W1 O10 W6 154(2) . . . . ?
O11 W1 O10 W6 53(2) . . . . ?
O20 W1 O10 W6 -101(2) . . . . ?
O5 W1 O10 W6 -28(4) . . . . ?
O1 W1 O10 W6 -41(2) . . . . ?
O4' W1 O10 W6 -7.0(18) . . . . ?
O29 W1 O11 W7 -150(2) . . . . ?
O10 W1 O11 W7 -48(2) . . . . ?
O20 W1 O11 W7 29(4) . . . . ?
O5 W1 O11 W7 108(2) . . . . ?
O1 W1 O11 W7 44(2) . . . . ?
O4' W1 O11 W7 11.2(17) . . . . ?
O30 W2 O12 W8 155(2) . . . . ?
O6 W2 O12 W8 52(2) . . . . ?
O21 W2 O12 W8 -34(4) . . . . ?
O5 W2 O12 W8 -106(2) . . . . ?
O3' W2 O12 W8 -9.5(17) . . . . ?
O1 W2 O12 W8 -42(2) . . . . ?
O31 W3 O13 W8 -154.0(19) . . . . ?
O22 W3 O13 W8 28(4) . . . . ?
O7 W3 O13 W8 105.5(19) . . . . ?
O6 W3 O13 W8 -50.9(19) . . . . ?
O2 W3 O13 W8 41.2(19) . . . . ?
O3' W3 O13 W8 8.7(16) . . . . ?
O37 W9 O14 W4 -154(2) . . . . ?
O19 W9 O14 W4 24(4) . . . . ?
O18 W9 O14 W4 103(2) . . . . ?
O15 W9 O14 W4 -53(2) . . . . ?
O2' W9 O14 W4 9.9(18) . . . . ?
O4 W9 O14 W4 41(2) . . . . ?
O33 W5 O15 W9 -154.9(18) . . . . ?
O24 W5 O15 W9 28(4) . . . . ?
O9 W5 O15 W9 102.3(19) . . . . ?
O8 W5 O15 W9 -53.5(19) . . . . ?
O3 W5 O15 W9 41.4(19) . . . . ?
O2' W5 O15 W9 8.2(16) . . . . ?
O34 W6 O16 W7 155.7(19) . . . . ?
O9 W6 O16 W7 -103(2) . . . . ?
O25 W6 O16 W7 -31(4) . . . . ?
O10 W6 O16 W7 50(2) . . . . ?
O4' W6 O16 W7 -10.3(17) . . . . ?
O3 W6 O16 W7 -43(2) . . . . ?
O35 W7 O16 W6 -156(2) . . . . ?
O19 W7 O16 W6 101(2) . . . . ?
O17 W7 O16 W6 21(4) . . . . ?
O11 W7 O16 W6 -50(2) . . . . ?
O4' W7 O16 W6 10.4(17) . . . . ?
O4 W7 O16 W6 41(2) . . . . ?
O36 W8 O18 W9 -155(2) . . . . ?
O13 W8 O18 W9 101(2) . . . . ?
O17 W8 O18 W9 -56(2) . . . . ?
O12 W8 O18 W9 22(4) . . . . ?
O3' W8 O18 W9 37(2) . . . . ?
O4 W8 O18 W9 5.2(18) . . . . ?
O37 W9 O19 W7 -153(2) . . . . ?
O14 W9 O19 W7 29(4) . . . . ?
O18 W9 O19 W7 -51(2) . . . . ?
O15 W9 O19 W7 107(2) . . . . ?
O2' W9 O19 W7 42(2) . . . . ?
O4 W9 O19 W7 10(2) . . . . ?
O35 W7 O19 W9 153(2) . . . . ?
O16 W7 O19 W9 -104(2) . . . . ?
O17 W7 O19 W9 51(2) . . . . ?
O11 W7 O19 W9 -21(4) . . . . ?
O4' W7 O19 W9 -42(2) . . . . ?
O4 W7 O19 W9 -10(2) . . . . ?
O29 W1 O20 W10 -153(2) . . . . ?
O11 W1 O20 W10 28(4) . . . . ?
O10 W1 O20 W10 106(2) . . . . ?
O5 W1 O20 W10 -51(2) . . . . ?
O1 W1 O20 W10 11.6(18) . . . . ?
O4' W1 O20 W10 44(2) . . . . ?
O38 W10 O20 W1 154(2) . . . . ?
O26 W10 O20 W1 -25(3) . . . . ?
O28 W10 O20 W1 -104(2) . . . . ?
O21 W10 O20 W1 50(2) . . . . ?
O1 W10 O20 W1 -11.7(18) . . . . ?
O1' W10 O20 W1 -43(2) . . . . ?
O30 W2 O21 W10 157(2) . . . . ?
O6 W2 O21 W10 -99(2) . . . . ?
O12 W2 O21 W10 -13(4) . . . . ?
O5 W2 O21 W10 58(2) . . . . ?
O3' W2 O21 W10 -35(2) . . . . ?
O1 W2 O21 W10 -4.3(17) . . . . ?
O31 W3 O22 W11 -158.7(18) . . . . ?
O13 W3 O22 W11 20(4) . . . . ?
O7 W3 O22 W11 -58.6(18) . . . . ?
O6 W3 O22 W11 97.8(18) . . . . ?
O2 W3 O22 W11 4.8(15) . . . . ?
O3' W3 O22 W11 36.8(18) . . . . ?
O32 W4 O23 W11 154.7(19) . . . . ?
O8 W4 O23 W11 -102(2) . . . . ?
O7 W4 O23 W11 57(2) . . . . ?
O14 W4 O23 W11 -19(3) . . . . ?
O2' W4 O23 W11 -36(2) . . . . ?
O2 W4 O23 W11 -5.0(17) . . . . ?
O33 W5 O24 W12 -154.1(19) . . . . ?
O9 W5 O24 W12 -52(2) . . . . ?
O15 W5 O24 W12 23(4) . . . . ?
O8 W5 O24 W12 105(2) . . . . ?
O3 W5 O24 W12 8.0(17) . . . . ?
O2' W5 O24 W12 41(2) . . . . ?
O34 W6 O25 W12 155.3(19) . . . . ?
O16 W6 O25 W12 -18(4) . . . . ?
O9 W6 O25 W12 54.3(19) . . . . ?
O10 W6 O25 W12 -98.6(19) . . . . ?
O4' W6 O25 W12 -36(2) . . . . ?
O3 W6 O25 W12 -5.1(16) . . . . ?
O38 W10 O26 W11 146(2) . . . . ?
O28 W10 O26 W11 44(2) . . . . ?
O20 W10 O26 W11 -35(4) . . . . ?
O21 W10 O26 W11 -110(2) . . . . ?
O1 W10 O26 W11 -47(2) . . . . ?
O1' W10 O26 W11 -14(2) . . . . ?
O39 W11 O26 W10 -146(2) . . . . ?
O27 W11 O26 W10 -47(2) . . . . ?
O23 W11 O26 W10 32(4) . . . . ?
O22 W11 O26 W10 110(2) . . . . ?
O2 W11 O26 W10 47(2) . . . . ?
O1' W11 O26 W10 14(2) . . . . ?
O40 W12 O27 W11 -152.9(19) . . . . ?
O28 W12 O27 W11 -49.1(19) . . . . ?
O25 W12 O27 W11 27(4) . . . . ?
O24 W12 O27 W11 103.3(19) . . . . ?
O1' W12 O27 W11 9.1(16) . . . . ?
O3 W12 O27 W11 41.7(19) . . . . ?
O39 W11 O27 W12 152.5(19) . . . . ?
O26 W11 O27 W12 47.8(19) . . . . ?
O23 W11 O27 W12 -104.3(19) . . . . ?
O22 W11 O27 W12 -34(4) . . . . ?
O2 W11 O27 W12 -41.5(19) . . . . ?
O1' W11 O27 W12 -9.1(16) . . . . ?
O38 W10 O28 W12 -151(2) . . . . ?
O26 W10 O28 W12 -46(2) . . . . ?
O20 W10 O28 W12 104(2) . . . . ?
O21 W10 O28 W12 28(4) . . . . ?
O1 W10 O28 W12 43(2) . . . . ?
O1' W10 O28 W12 11(2) . . . . ?
O40 W12 O28 W10 151(2) . . . . ?
O27 W12 O28 W10 50(2) . . . . ?
O25 W12 O28 W10 -107(2) . . . . ?
O24 W12 O28 W10 -31(4) . . . . ?
O1' W12 O28 W10 -11(2) . . . . ?
O3 W12 O28 W10 -43(2) . . . . ?
W12 O1' P1 O4' 60(2) . . . . ?
W11 O1' P1 O4' 179.5(17) . . . . ?
W10 O1' P1 O4' -61(2) . . . . ?
W12 O1' P1 O3' -179.7(18) . . . . ?
W11 O1' P1 O3' -60(2) . . . . ?
W10 O1' P1 O3' 60(2) . . . . ?
W12 O1' P1 O2' -61(2) . . . . ?
W11 O1' P1 O2' 59(2) . . . . ?
W10 O1' P1 O2' 178.2(17) . . . . ?
W8 O4 P1 O2 -58.3(19) . . . . ?
W7 O4 P1 O2 180.0(17) . . . . ?
W9 O4 P1 O2 60.0(19) . . . . ?
W8 O4 P1 O3 -178.8(16) . . . . ?
W7 O4 P1 O3 60(2) . . . . ?
W9 O4 P1 O3 -60.4(19) . . . . ?
W8 O4 P1 O1 61.7(19) . . . . ?
W7 O4 P1 O1 -60(2) . . . . ?
W9 O4 P1 O1 -180.0(16) . . . . ?
W7 O4' P1 O1' 179.5(18) . . . . ?
W6 O4' P1 O1' -56(2) . . . . ?
W1 O4' P1 O1' 60.5(19) . . . . ?
W7 O4' P1 O3' 59(2) . . . . ?
W6 O4' P1 O3' -176.9(18) . . . . ?
W1 O4' P1 O3' -60.3(19) . . . . ?
W7 O4' P1 O2' -59(2) . . . . ?
W6 O4' P1 O2' 65(2) . . . . ?
W1 O4' P1 O2' -178.3(17) . . . . ?
W3 O2 P1 O4 58(2) . . . . ?
W11 O2 P1 O4 180.0(16) . . . . ?
W4 O2 P1 O4 -62.6(19) . . . . ?
W3 O2 P1 O3 178.1(17) . . . . ?
W11 O2 P1 O3 -59.7(19) . . . . ?
W4 O2 P1 O3 57.8(19) . . . . ?
W3 O2 P1 O1 -63(2) . . . . ?
W11 O2 P1 O1 59.4(19) . . . . ?
W4 O2 P1 O1 176.8(16) . . . . ?
W5 O3 P1 O4 60(2) . . . . ?
W12 O3 P1 O4 -178.9(17) . . . . ?
W6 O3 P1 O4 -60.6(19) . . . . ?
W5 O3 P1 O2 -61(2) . . . . ?
W12 O3 P1 O2 60.4(19) . . . . ?
W6 O3 P1 O2 178.7(16) . . . . ?
W5 O3 P1 O1 179.7(17) . . . . ?
W12 O3 P1 O1 -58.7(19) . . . . ?
W6 O3 P1 O1 59.6(19) . . . . ?
W2 O3' P1 O1' -58(2) . . . . ?
W8 O3' P1 O1' -179.9(18) . . . . ?
W3 O3' P1 O1' 62(2) . . . . ?
W2 O3' P1 O4' 63(2) . . . . ?
W8 O3' P1 O4' -59(2) . . . . ?
W3 O3' P1 O4' -176.4(17) . . . . ?
W2 O3' P1 O2' -178.1(18) . . . . ?
W8 O3' P1 O2' 60(2) . . . . ?
W3 O3' P1 O2' -58(2) . . . . ?
W10 O1 P1 O4 179.6(17) . . . . ?
W1 O1 P1 O4 56(2) . . . . ?
W2 O1 P1 O4 -61.0(19) . . . . ?
W10 O1 P1 O2 -60(2) . . . . ?
W1 O1 P1 O2 176.8(17) . . . . ?
W2 O1 P1 O2 59.6(19) . . . . ?
W10 O1 P1 O3 60(2) . . . . ?
W1 O1 P1 O3 -63.6(19) . . . . ?
W2 O1 P1 O3 179.1(16) . . . . ?
W4 O2' P1 O1' -56(2) . . . . ?
W9 O2' P1 O1' 177.7(18) . . . . ?
W5 O2' P1 O1' 61.5(19) . . . . ?
W4 O2' P1 O4' -178.0(18) . . . . ?
W9 O2' P1 O4' 56(2) . . . . ?
W5 O2' P1 O4' -60.1(19) . . . . ?
W4 O2' P1 O3' 63(2) . . . . ?
W9 O2' P1 O3' -63(2) . . . . ?
W5 O2' P1 O3' -178.8(17) . . . . ?
Tb1 O41 P2 O43 156(2) . . . . ?
Tb1 O41 P2 O42 -80(3) . . . . ?
Tb1 O41 P2 C1 37(3) . . . . ?
C6 O43 P2 O41 -165.0(17) . . . . ?
C6 O43 P2 O42 69.1(19) . . . . ?
C6 O43 P2 C1 -41.7(18) . . . . ?
C3 O42 P2 O41 -64(2) . . . . ?
C3 O42 P2 O43 56(2) . . . . ?
C3 O42 P2 C1 171.6(15) . . . . ?
Tb1 O47 P4 O49 -118(2) . . . . ?
Tb1 O47 P4 O48 120(2) . . . . ?
Tb1 O47 P4 C15 4(3) . . . . ?
C20 O49 P4 O47 -19(2) . . . . ?
C20 O49 P4 O48 101.4(17) . . . . ?
C20 O49 P4 C15 -147.4(14) . . . . ?
C17 O48 P4 O47 142.6(15) . . . . ?
C17 O48 P4 O49 18(2) . . . . ?
C17 O48 P4 C15 -93.7(16) . . . . ?
Tb1 O50 P5 O51 166(3) . . . . ?
Tb1 O50 P5 O52 -76(4) . . . . ?
Tb1 O50 P5 C16 45(4) . . . . ?
C23 O51 P5 O50 -56(2) . . . . ?
C23 O51 P5 O52 -178.5(19) . . . . ?
C23 O51 P5 C16 68(2) . . . . ?
C26 O52 P5 O50 175.8(15) . . . . ?
C26 O52 P5 O51 -62.7(19) . . . . ?
C26 O52 P5 C16 51.2(17) . . . . ?
Tb1 O53 P6 O55 -129(3) . . . . ?
Tb1 O53 P6 O54 109(3) . . . . ?
Tb1 O53 P6 C29 -14(3) . . . . ?
C34 O55 P6 O53 -68.2(19) . . . . ?
C34 O55 P6 O54 54(2) . . . . ?
C34 O55 P6 C29 168.9(14) . . . . ?
C31 O54 P6 O53 -173(2) . . . . ?
C31 O54 P6 O55 60(3) . . . . ?
C31 O54 P6 C29 -48(2) . . . . ?
Tb1 O44 P3 O45 136(2) . . . . ?
Tb1 O44 P3 O46 -106(3) . . . . ?
Tb1 O44 P3 C2 14(3) . . . . ?
C9 O45 P3 O44 -175.1(14) . . . . ?
C9 O45 P3 O46 63.1(17) . . . . ?
C9 O45 P3 C2 -50.0(15) . . . . ?
C12 O46 P3 O44 -53(2) . . . . ?
C12 O46 P3 O45 66.4(17) . . . . ?
C12 O46 P3 C2 -178.6(13) . . . . ?
Tb1 O56 P7 O57 154(3) . . . . ?
Tb1 O56 P7 O58 -90(3) . . . . ?
Tb1 O56 P7 C30 32(4) . . . . ?
C37 O57 P7 O56 36(2) . . . . ?
C37 O57 P7 O58 -82.1(16) . . . . ?
C37 O57 P7 C30 164.7(12) . . . . ?
C40 O58 P7 O56 -176.6(13) . . . . ?
C40 O58 P7 O57 -52.6(15) . . . . ?
C40 O58 P7 C30 57.3(14) . . . . ?
O41 P2 C1 C2 48.4(12) . . . . ?
O43 P2 C1 C2 -69.0(8) . . . . ?
O42 P2 C1 C2 172.5(9) . . . . ?
P2 C1 C2 P3 -101.9(5) . . . . ?
O44 P3 C2 C1 61.1(11) . . . . ?
O45 P3 C2 C1 -60.6(9) . . . . ?
O46 P3 C2 C1 -174.4(8) . . . . ?
P2 O42 C3 C5 74.2(18) . . . . ?
P2 O42 C3 C4 -167.7(15) . . . . ?
P2 O43 C6 C7 -77.0(17) . . . . ?
P2 O43 C6 C8 156.2(13) . . . . ?
P3 O45 C9 C10 130.9(12) . . . . ?
P3 O45 C9 C11 -104.7(13) . . . . ?
P3 O46 C12 C13 82.9(15) . . . . ?
P3 O46 C12 C14 -155.0(12) . . . . ?
O47 P4 C15 C16 -71.3(11) . . . . ?
O49 P4 C15 C16 55.4(9) . . . . ?
O48 P4 C15 C16 171.2(8) . . . . ?
P4 C15 C16 P5 88.3(6) . . . . ?
O50 P5 C16 C15 -52.6(12) . . . . ?
O51 P5 C16 C15 -175.6(7) . . . . ?
O52 P5 C16 C15 71.9(9) . . . . ?
P4 O48 C17 C18 78.7(16) . . . . ?
P4 O48 C17 C19 -159.3(12) . . . . ?
P4 O49 C20 C22 124.4(13) . . . . ?
P4 O49 C20 C21 -111.7(14) . . . . ?
P5 O51 C23 C24 9(2) . . . . ?
P5 O51 C23 C25 128.2(18) . . . . ?
P5 O52 C26 C27 -143.4(13) . . . . ?
P5 O52 C26 C28 96.8(15) . . . . ?
O53 P6 C29 C30 -61.2(11) . . . . ?
O55 P6 C29 C30 62.9(8) . . . . ?
O54 P6 C29 C30 176.7(7) . . . . ?
P6 C29 C30 P7 86.9(6) . . . . ?
O56 P7 C30 C29 -52.8(11) . . . . ?
O57 P7 C30 C29 178.8(7) . . . . ?
O58 P7 C30 C29 68.4(9) . . . . ?
P6 O54 C31 C33 -38(3) . . . . ?
P6 O54 C31 C32 -170.8(17) . . . . ?
P6 O55 C34 C35 -46.6(18) . . . . ?
P6 O55 C34 C36 75.3(16) . . . . ?
P7 O57 C37 C39 139.5(12) . . . . ?
P7 O57 C37 C38 -99.1(14) . . . . ?
P7 O58 C40 C42 -113.9(11) . . . . ?
P7 O58 C40 C41 127.3(11) . . . . ?
